data_2202670
loop_
_publ_author_name
'Bolte, Michael'
'Bauch, Christian'
'M\"uller, Thomas'

_publ_section_title
;Triphenylmethylium
 tetrakis[4-(<i>p</i>-<i>tert</i>-butyldimethylsilyl)-2,3,5,6-tetrafluorophenyl]borate
;
_journal_issue 7
_journal_name_full 'Acta Crystallographica Section E'
_journal_page_first o950
_journal_page_last o951
_journal_paper_doi 10.1107/S1600536803011395
_journal_volume 59
_journal_year 2003
_chemical_formula_iupac 'C19 H15 1+, C48 H60 B F16 Si4 1-'
_chemical_formula_moiety 'C19 H15 1+, C48 H60 B F16 Si4 1-'
_chemical_formula_sum 'C67 H75 B F16 Si4'
_chemical_formula_weight 1307.44
_chemical_name_systematic ?
_space_group_IT_number 14
_symmetry_cell_setting monoclinic
_symmetry_space_group_name_Hall '-P 2ybc'
_symmetry_space_group_name_H-M 'P 1 21/c 1'
_atom_sites_solution_hydrogens geom
_atom_sites_solution_primary direct
_atom_sites_solution_secondary difmap
_audit_creation_method SHELXL-97
_cell_angle_alpha 90.00
_cell_angle_beta 93.689(8)
_cell_angle_gamma 90.00
_cell_formula_units_Z 8
_cell_length_a 22.064(2)
_cell_length_b 33.477(3)
_cell_length_c 22.730(2)
_cell_measurement_reflns_used 23765
_cell_measurement_temperature 173(2)
_cell_measurement_theta_max 22.4
_cell_measurement_theta_min 1.4
_cell_volume 16754(3)
_computing_cell_refinement X-AREA
_computing_data_collection 'X-AREA (Stoe & Cie, 2001)'
_computing_data_reduction X-AREA
_computing_molecular_graphics 'XP in SHELXTL-Plus (Sheldrick, 1991)'
_computing_structure_refinement 'SHELXL97 (Sheldrick, 1997)'
_computing_structure_solution 'SHELXS97 (Sheldrick, 1990)'
_diffrn_ambient_temperature 173(2)
_diffrn_measured_fraction_theta_full 0.990
_diffrn_measured_fraction_theta_max 0.990
_diffrn_measurement_device_type 'STOE IPDS-II two-circle'
_diffrn_measurement_method \w
_diffrn_radiation_monochromator graphite
_diffrn_radiation_source 'fine-focus sealed tube'
_diffrn_radiation_type MoK\a
_diffrn_radiation_wavelength 0.71073
_diffrn_reflns_av_R_equivalents 0.1819
_diffrn_reflns_av_sigmaI/netI 0.4476
_diffrn_reflns_limit_h_max 26
_diffrn_reflns_limit_h_min -26
_diffrn_reflns_limit_k_max 40
_diffrn_reflns_limit_k_min -40
_diffrn_reflns_limit_l_max 27
_diffrn_reflns_limit_l_min -27
_diffrn_reflns_number 142757
_diffrn_reflns_theta_full 25.51
_diffrn_reflns_theta_max 25.51
_diffrn_reflns_theta_min 1.46
_diffrn_standards_decay_% 0
_diffrn_standards_interval_time 0
_diffrn_standards_number 0
_exptl_absorpt_coefficient_mu 0.138
_exptl_absorpt_correction_T_max 0.9897
_exptl_absorpt_correction_T_min 0.9515
_exptl_absorpt_correction_type empirical
_exptl_absorpt_process_details '(MULABS; Spek, 1990; Blessing, 1995)'
_exptl_crystal_colour orange
_exptl_crystal_density_diffrn 1.037
_exptl_crystal_density_method 'not measured'
_exptl_crystal_description plate
_exptl_crystal_F_000 5456
_exptl_crystal_size_max 0.28
_exptl_crystal_size_mid 0.22
_exptl_crystal_size_min 0.03
_refine_diff_density_max 0.781
_refine_diff_density_min -0.356
_refine_ls_extinction_method none
_refine_ls_goodness_of_fit_ref 0.835
_refine_ls_hydrogen_treatment constr
_refine_ls_matrix_type full
_refine_ls_number_parameters 1585
_refine_ls_number_reflns 30915
_refine_ls_number_restraints 0
_refine_ls_restrained_S_all 0.835
_refine_ls_R_factor_all 0.2929
_refine_ls_R_factor_gt 0.0785
_refine_ls_shift/su_max <0.001
_refine_ls_shift/su_mean 0.000
_refine_ls_structure_factor_coef Fsqd
_refine_ls_weighting_details 'calc w = 1/[\s^2^(Fo^2^)+(0.1144P)^2^] where P = (Fo^2^+2Fc^2^)/3'
_refine_ls_weighting_scheme calc
_refine_ls_wR_factor_gt 0.2081
_refine_ls_wR_factor_ref 0.2726
_reflns_number_gt 3913
_reflns_number_total 30915
_reflns_threshold_expression I>2\s(I)
_cod_data_source_file lh6064.cif
_cod_data_source_block I
_cod_depositor_comments
;
The following automatic conversions were performed:
'_symmetry_cell_setting' value 'Monoclinic' changed to 'monoclinic'
according to '/home/saulius/struct/CIF-dictionaries/cif_core.dic'
dictionary named 'cif_core.dic' version 2.4.1 from 2010-06-29.

Automatic conversion script
Id: cif_fix_enum 1527 2010-12-29 10:47:43Z saulius 

The following automatic conversions were performed:

'_symmetry_cell_setting' value 'Monoclinic' changed to 'monoclinic'
according to /home/saulius/struct/CIF-dictionaries/cif_core.dic
dictionary named 'cif_core.dic' version 2.4.1 from
2010-06-29.

'_exptl_absorpt_correction_type' value 'Empirical'
changed to 'empirical' according to
/home/saulius/struct/CIF-dictionaries/cif_core.dic dictionary named
'cif_core.dic' version 2.4.1 from 2010-06-29.

Automatic conversion script
Id: cif_fix_values 1715 2011-07-08 13:25:40Z adriana 
;
_cod_original_sg_symbol_H-M 'P 21/c'
_cod_database_code 2202670
_cod_database_fobs_code 2202670

loop_
_symmetry_equiv_pos_as_xyz
'x, y, z'
'-x, y+1/2, -z+1/2'
'-x, -y, -z'
'x, -y-1/2, z-1/2'

loop_
_atom_site_label
_atom_site_fract_x
_atom_site_fract_y
_atom_site_fract_z
_atom_site_U_iso_or_equiv
_atom_site_adp_type
_atom_site_calc_flag
_atom_site_refinement_flags
_atom_site_occupancy
_atom_site_disorder_assembly
_atom_site_disorder_group
_atom_site_type_symbol
B1 0.3755(6) 0.7250(3) 0.3090(6) 0.065(3) Uani d . 1 . . B
C11 0.3528(4) 0.7554(3) 0.2563(4) 0.057(3) Uani d . 1 . . C
C12 0.2939(5) 0.7656(3) 0.2387(4) 0.058(3) Uani d . 1 . . C
F12 0.2471(2) 0.74451(18) 0.2581(3) 0.0719(17) Uani d . 1 . . F
C13 0.2802(4) 0.7969(4) 0.2007(5) 0.068(3) Uani d . 1 . . C
F13 0.2180(2) 0.80307(18) 0.1883(3) 0.0765(17) Uani d . 1 . . F
C14 0.3195(4) 0.8213(3) 0.1745(5) 0.061(3) Uani d . 1 . . C
C15 0.3775(5) 0.8108(3) 0.1919(5) 0.063(3) Uani d . 1 . . C
F15 0.4255(3) 0.83159(19) 0.1708(3) 0.0831(19) Uani d . 1 . . F
C16 0.3928(4) 0.7802(3) 0.2308(5) 0.064(3) Uani d . 1 . . C
F16 0.4553(2) 0.77459(17) 0.2455(3) 0.0691(16) Uani d . 1 . . F
Si1 0.29890(15) 0.86721(10) 0.12992(15) 0.0740(9) Uani d . 1 . . Si
C17 0.3536(5) 0.8717(4) 0.0704(5) 0.098(4) Uani d . 1 . . C
H17A 0.3951 0.8737 0.0883 0.147 Uiso calc R 1 . . H
H17B 0.3440 0.8956 0.0468 0.147 Uiso calc R 1 . . H
H17C 0.3503 0.8480 0.0450 0.147 Uiso calc R 1 . . H
C18 0.2230(5) 0.8639(4) 0.0939(5) 0.082(4) Uani d . 1 . . C
H18A 0.2142 0.8883 0.0710 0.123 Uiso calc R 1 . . H
H18B 0.1932 0.8609 0.1238 0.123 Uiso calc R 1 . . H
H18C 0.2207 0.8407 0.0675 0.123 Uiso calc R 1 . . H
C19 0.3013(5) 0.9119(4) 0.1806(6) 0.090(4) Uani d . 1 . . C
C191 0.2781(8) 0.9492(4) 0.1432(8) 0.149(7) Uani d . 1 . . C
H19A 0.3056 0.9542 0.1119 0.224 Uiso calc R 1 . . H
H19B 0.2770 0.9726 0.1689 0.224 Uiso calc R 1 . . H
H19C 0.2372 0.9438 0.1257 0.224 Uiso calc R 1 . . H
C192 0.2589(7) 0.9050(4) 0.2294(6) 0.123(5) Uani d . 1 . . C
H19D 0.2719 0.8812 0.2520 0.185 Uiso calc R 1 . . H
H19E 0.2174 0.9010 0.2123 0.185 Uiso calc R 1 . . H
H19F 0.2599 0.9282 0.2557 0.185 Uiso calc R 1 . . H
C193 0.3644(6) 0.9167(4) 0.2092(7) 0.123(5) Uani d . 1 . . C
H19G 0.3931 0.9216 0.1788 0.184 Uiso calc R 1 . . H
H19H 0.3760 0.8923 0.2309 0.184 Uiso calc R 1 . . H
H19I 0.3652 0.9394 0.2365 0.184 Uiso calc R 1 . . H
C21 0.3987(5) 0.7569(3) 0.3634(4) 0.056(3) Uani d . 1 . . C
C22 0.3559(4) 0.7827(3) 0.3885(5) 0.062(3) Uani d . 1 . . C
F22 0.2956(2) 0.77619(18) 0.3730(3) 0.0753(17) Uani d . 1 . . F
C23 0.3700(5) 0.8138(3) 0.4260(5) 0.062(3) Uani d . 1 . . C
F23 0.3248(3) 0.83520(19) 0.4449(3) 0.0755(18) Uani d . 1 . . F
C24 0.4317(5) 0.8237(3) 0.4421(5) 0.064(3) Uani d . 1 . . C
C25 0.4737(5) 0.7986(3) 0.4193(5) 0.061(3) Uani d . 1 . . C
F25 0.5343(2) 0.80470(18) 0.4317(3) 0.0743(17) Uani d . 1 . . F
C26 0.4578(5) 0.7674(3) 0.3815(4) 0.059(3) Uani d . 1 . . C
F26 0.5050(3) 0.74586(18) 0.3620(3) 0.0721(17) Uani d . 1 . . F
Si2 0.45164(15) 0.86988(10) 0.48774(14) 0.0717(9) Uani d . 1 . . Si
C27 0.3956(5) 0.8765(4) 0.5457(5) 0.090(4) Uani d . 1 . . C
H27A 0.4065 0.9002 0.5695 0.135 Uiso calc R 1 . . H
H27B 0.3963 0.8529 0.5712 0.135 Uiso calc R 1 . . H
H27C 0.3548 0.8799 0.5268 0.135 Uiso calc R 1 . . H
C28 0.5303(5) 0.8650(4) 0.5240(5) 0.080(3) Uani d . 1 . . C
H28A 0.5597 0.8620 0.4937 0.120 Uiso calc R 1 . . H
H28B 0.5322 0.8414 0.5497 0.120 Uiso calc R 1 . . H
H28C 0.5402 0.8889 0.5475 0.120 Uiso calc R 1 . . H
C29 0.4515(7) 0.9129(4) 0.4331(6) 0.089(4) Uani d . 1 . . C
C291 0.4700(7) 0.9503(4) 0.4696(7) 0.117(5) Uani d . 1 . . C
H29A 0.5110 0.9467 0.4880 0.176 Uiso calc R 1 . . H
H29B 0.4413 0.9543 0.5003 0.176 Uiso calc R 1 . . H
H29C 0.4693 0.9737 0.4436 0.176 Uiso calc R 1 . . H
C292 0.4973(7) 0.9054(5) 0.3859(6) 0.123(5) Uani d . 1 . . C
H29D 0.4858 0.8812 0.3638 0.185 Uiso calc R 1 . . H
H29E 0.5380 0.9021 0.4051 0.185 Uiso calc R 1 . . H
H29F 0.4971 0.9283 0.3589 0.185 Uiso calc R 1 . . H
C293 0.3856(6) 0.9191(4) 0.4026(7) 0.120(5) Uani d . 1 . . C
H29G 0.3729 0.8947 0.3814 0.181 Uiso calc R 1 . . H
H29H 0.3861 0.9414 0.3748 0.181 Uiso calc R 1 . . H
H29I 0.3571 0.9249 0.4328 0.181 Uiso calc R 1 . . H
C31 0.4294(4) 0.6932(3) 0.2932(4) 0.057(3) Uani d . 1 . . C
C32 0.4555(5) 0.6690(3) 0.3371(4) 0.062(3) Uani d . 1 . . C
F32 0.4433(3) 0.67448(18) 0.3936(2) 0.0719(17) Uani d . 1 . . F
C33 0.4939(5) 0.6368(4) 0.3251(5) 0.069(3) Uani d . 1 . . C
F33 0.5166(3) 0.61488(19) 0.3721(2) 0.0804(18) Uani d . 1 . . F
C34 0.5085(4) 0.6271(3) 0.2682(5) 0.061(3) Uani d . 1 . . C
C35 0.4810(5) 0.6506(3) 0.2256(4) 0.058(3) Uani d . 1 . . C
F35 0.4911(3) 0.64455(18) 0.1678(3) 0.0773(18) Uani d . 1 . . F
C36 0.4451(5) 0.6826(3) 0.2370(4) 0.056(3) Uani d . 1 . . C
F36 0.4209(3) 0.70288(18) 0.1886(2) 0.0684(16) Uani d . 1 . . F
Si3 0.54808(16) 0.57788(11) 0.25151(16) 0.0810(10) Uani d . 1 . . Si
C37 0.6100(6) 0.5662(4) 0.3101(6) 0.124(5) Uani d . 1 . . C
H37A 0.6399 0.5878 0.3121 0.186 Uiso calc R 1 . . H
H37B 0.6299 0.5411 0.3004 0.186 Uiso calc R 1 . . H
H37C 0.5922 0.5635 0.3484 0.186 Uiso calc R 1 . . H
C38 0.5918(6) 0.5831(4) 0.1820(6) 0.126(6) Uani d . 1 . . C
H38A 0.6219 0.6044 0.1876 0.189 Uiso calc R 1 . . H
H38B 0.5634 0.5895 0.1484 0.189 Uiso calc R 1 . . H
H38C 0.6124 0.5578 0.1744 0.189 Uiso calc R 1 . . H
C39 0.4881(7) 0.5372(4) 0.2442(7) 0.101(4) Uani d . 1 . . C
C391 0.4367(8) 0.5507(5) 0.1952(8) 0.176(8) Uani d . 1 . . C
H39A 0.4192 0.5762 0.2067 0.264 Uiso calc R 1 . . H
H39B 0.4048 0.5303 0.1917 0.264 Uiso calc R 1 . . H
H39C 0.4548 0.5537 0.1572 0.264 Uiso calc R 1 . . H
C392 0.4595(7) 0.5311(5) 0.3061(7) 0.141(6) Uani d . 1 . . C
H39D 0.4409 0.5561 0.3181 0.212 Uiso calc R 1 . . H
H39E 0.4915 0.5232 0.3357 0.212 Uiso calc R 1 . . H
H39F 0.4285 0.5101 0.3025 0.212 Uiso calc R 1 . . H
C393 0.5146(8) 0.4983(4) 0.2254(8) 0.156(7) Uani d . 1 . . C
H39G 0.5329 0.5020 0.1876 0.234 Uiso calc R 1 . . H
H39H 0.4824 0.4782 0.2210 0.234 Uiso calc R 1 . . H
H39I 0.5457 0.4895 0.2552 0.234 Uiso calc R 1 . . H
C41 0.3222(4) 0.6940(3) 0.3305(4) 0.056(3) Uani d . 1 . . C
C42 0.2943(5) 0.6689(4) 0.2889(4) 0.065(3) Uani d . 1 . . C
F42 0.3085(3) 0.67335(18) 0.2305(2) 0.0739(18) Uani d . 1 . . F
C43 0.2542(5) 0.6385(3) 0.3004(5) 0.070(3) Uani d . 1 . . C
F43 0.2317(3) 0.6175(2) 0.2520(3) 0.090(2) Uani d . 1 . . F
C44 0.2388(5) 0.6303(3) 0.3568(5) 0.071(3) Uani d . 1 . . C
C45 0.2631(5) 0.6545(3) 0.3973(4) 0.055(3) Uani d . 1 . . C
F45 0.2534(3) 0.64976(19) 0.4552(3) 0.0787(19) Uani d . 1 . . F
C46 0.3055(4) 0.6849(3) 0.3863(4) 0.060(3) Uani d . 1 . . C
F46 0.3294(3) 0.70565(18) 0.4331(2) 0.0630(16) Uani d . 1 . . F
Si4 0.18981(16) 0.58463(11) 0.37218(16) 0.0840(10) Uani d . 1 . . Si
C47 0.1484(6) 0.5924(4) 0.4410(6) 0.112(5) Uani d . 1 . . C
H47A 0.1779 0.5969 0.4745 0.167 Uiso calc R 1 . . H
H47B 0.1242 0.5686 0.4486 0.167 Uiso calc R 1 . . H
H47C 0.1216 0.6156 0.4360 0.167 Uiso calc R 1 . . H
C48 0.1332(6) 0.5763(4) 0.3109(6) 0.120(5) Uani d . 1 . . C
H48A 0.1056 0.5993 0.3073 0.180 Uiso calc R 1 . . H
H48B 0.1099 0.5521 0.3184 0.180 Uiso calc R 1 . . H
H48C 0.1537 0.5731 0.2742 0.180 Uiso calc R 1 . . H
C49 0.2464(8) 0.5428(4) 0.3800(8) 0.125(5) Uani d . 1 . . C
C491 0.2902(7) 0.5497(6) 0.4341(9) 0.179(9) Uani d . 1 . . C
H49A 0.2670 0.5533 0.4691 0.268 Uiso calc R 1 . . H
H49B 0.3146 0.5736 0.4280 0.268 Uiso calc R 1 . . H
H49C 0.3172 0.5265 0.4398 0.268 Uiso calc R 1 . . H
C492 0.2796(8) 0.5349(5) 0.3241(9) 0.170(9) Uani d . 1 . . C
H49D 0.2498 0.5302 0.2909 0.254 Uiso calc R 1 . . H
H49E 0.3056 0.5113 0.3300 0.254 Uiso calc R 1 . . H
H49F 0.3046 0.5581 0.3155 0.254 Uiso calc R 1 . . H
C493 0.2052(10) 0.5037(4) 0.3929(8) 0.183(9) Uani d . 1 . . C
H49G 0.1775 0.4983 0.3584 0.275 Uiso calc R 1 . . H
H49H 0.1817 0.5088 0.4272 0.275 Uiso calc R 1 . . H
H49I 0.2318 0.4806 0.4007 0.275 Uiso calc R 1 . . H
B2 0.8789(6) 0.7739(3) 0.3099(6) 0.065(3) Uani d . 1 . . B
C51 0.9310(4) 0.8054(3) 0.3346(5) 0.065(3) Uani d . 1 . . C
C52 0.9493(5) 0.8150(4) 0.3915(5) 0.068(3) Uani d . 1 . . C
F52 0.9232(3) 0.79638(19) 0.4363(2) 0.0677(17) Uani d . 1 . . F
C53 0.9919(5) 0.8455(4) 0.4068(5) 0.066(3) Uani d . 1 . . C
F53 1.0037(3) 0.8495(2) 0.4650(3) 0.085(2) Uani d . 1 . . F
C54 1.0222(5) 0.8658(4) 0.3676(5) 0.072(3) Uani d . 1 . . C
C55 1.0048(5) 0.8574(4) 0.3079(6) 0.076(3) Uani d . 1 . . C
F55 1.0323(3) 0.8744(2) 0.2642(3) 0.087(2) Uani d . 1 . . F
C56 0.9611(5) 0.8274(3) 0.2931(5) 0.068(3) Uani d . 1 . . C
F56 0.9475(3) 0.82290(19) 0.2348(3) 0.0753(18) Uani d . 1 . . F
Si5 1.08113(16) 0.90595(11) 0.38983(17) 0.0852(11) Uani d . 1 . . Si
C57 1.0884(6) 0.9420(3) 0.3260(6) 0.097(4) Uani d . 1 . . C
H57A 1.0495 0.9557 0.3174 0.146 Uiso calc R 1 . . H
H57B 1.0994 0.9272 0.2911 0.146 Uiso calc R 1 . . H
H57C 1.1200 0.9618 0.3367 0.146 Uiso calc R 1 . . H
C58 1.0563(7) 0.9347(4) 0.4547(6) 0.120(5) Uani d . 1 . . C
H58A 1.0179 0.9484 0.4437 0.180 Uiso calc R 1 . . H
H58B 1.0874 0.9545 0.4668 0.180 Uiso calc R 1 . . H
H58C 1.0505 0.9163 0.4874 0.180 Uiso calc R 1 . . H
C59 1.1532(6) 0.8803(4) 0.4093(7) 0.093(4) Uani d . 1 . . C
C591 1.2029(7) 0.9116(5) 0.4198(9) 0.175(9) Uani d . 1 . . C
H59A 1.1929 0.9290 0.4525 0.262 Uiso calc R 1 . . H
H59B 1.2059 0.9277 0.3841 0.262 Uiso calc R 1 . . H
H59C 1.2418 0.8983 0.4296 0.262 Uiso calc R 1 . . H
C592 1.1523(6) 0.8553(4) 0.4643(6) 0.114(5) Uani d . 1 . . C
H59D 1.1411 0.8720 0.4972 0.170 Uiso calc R 1 . . H
H59E 1.1927 0.8438 0.4734 0.170 Uiso calc R 1 . . H
H59F 1.1225 0.8337 0.4580 0.170 Uiso calc R 1 . . H
C593 1.1716(6) 0.8541(5) 0.3592(7) 0.127(6) Uani d . 1 . . C
H59G 1.1722 0.8700 0.3230 0.191 Uiso calc R 1 . . H
H59H 1.1424 0.8322 0.3531 0.191 Uiso calc R 1 . . H
H59I 1.2122 0.8431 0.3689 0.191 Uiso calc R 1 . . H
C61 0.8999(5) 0.7412(3) 0.2592(4) 0.061(3) Uani d . 1 . . C
C62 0.8591(4) 0.7171(4) 0.2283(5) 0.067(3) Uani d . 1 . . C
F62 0.7986(2) 0.72209(19) 0.2364(2) 0.0748(17) Uani d . 1 . . F
C63 0.8748(5) 0.6861(4) 0.1926(5) 0.072(3) Uani d . 1 . . C
F63 0.8272(3) 0.6650(2) 0.1666(3) 0.0841(19) Uani d . 1 . . F
C64 0.9331(5) 0.6763(3) 0.1811(5) 0.062(3) Uani d . 1 . . C
C65 0.9741(4) 0.7008(4) 0.2135(5) 0.074(3) Uani d . 1 . . C
F65 1.0360(3) 0.6935(2) 0.2096(3) 0.0834(19) Uani d . 1 . . F
C66 0.9604(5) 0.7320(3) 0.2504(5) 0.062(3) Uani d . 1 . . C
F66 1.0074(2) 0.75152(19) 0.2780(3) 0.0745(17) Uani d . 1 . . F
Si6 0.95417(16) 0.63482(11) 0.13028(17) 0.0856(11) Uani d . 1 . . Si
C67 0.9006(5) 0.6347(4) 0.0632(5) 0.105(4) Uani d . 1 . . C
H67A 0.9020 0.6607 0.0435 0.157 Uiso calc R 1 . . H
H67B 0.8592 0.6297 0.0747 0.157 Uiso calc R 1 . . H
H67C 0.9124 0.6137 0.0361 0.157 Uiso calc R 1 . . H
C68 1.0306(5) 0.6419(4) 0.1055(5) 0.094(4) Uani d . 1 . . C
H68A 1.0599 0.6425 0.1398 0.141 Uiso calc R 1 . . H
H68B 1.0323 0.6673 0.0840 0.141 Uiso calc R 1 . . H
H68C 1.0405 0.6199 0.0795 0.141 Uiso calc R 1 . . H
C69 0.9493(9) 0.5854(5) 0.1705(9) 0.139(6) Uani d . 1 . . C
C691 0.9922(11) 0.5860(6) 0.2237(10) 0.230(12) Uani d . 1 . . C
H69A 0.9792 0.6064 0.2513 0.345 Uiso calc R 1 . . H
H69B 1.0331 0.5924 0.2121 0.345 Uiso calc R 1 . . H
H69C 0.9925 0.5598 0.2428 0.345 Uiso calc R 1 . . H
C692 0.9715(11) 0.5520(5) 0.1234(11) 0.233(12) Uani d . 1 . . C
H69D 0.9429 0.5515 0.0886 0.350 Uiso calc R 1 . . H
H69E 0.9728 0.5256 0.1420 0.350 Uiso calc R 1 . . H
H69F 1.0121 0.5590 0.1115 0.350 Uiso calc R 1 . . H
C693 0.8862(8) 0.5760(6) 0.1950(9) 0.171(8) Uani d . 1 . . C
H69G 0.8551 0.5751 0.1623 0.256 Uiso calc R 1 . . H
H69H 0.8760 0.5970 0.2228 0.256 Uiso calc R 1 . . H
H69I 0.8881 0.5502 0.2152 0.256 Uiso calc R 1 . . H
C71 0.8525(5) 0.7431(3) 0.3588(4) 0.061(3) Uani d . 1 . . C
C72 0.7933(5) 0.7319(4) 0.3685(5) 0.068(3) Uani d . 1 . . C
F72 0.7466(2) 0.75267(19) 0.3391(3) 0.0748(18) Uani d . 1 . . F
C73 0.7764(5) 0.7016(4) 0.4042(5) 0.072(3) Uani d . 1 . . C
F73 0.7171(3) 0.6953(2) 0.4084(3) 0.084(2) Uani d . 1 . . F
C74 0.8176(5) 0.6781(4) 0.4341(5) 0.073(4) Uani d . 1 . . C
C75 0.8778(6) 0.6867(4) 0.4271(5) 0.071(3) Uani d . 1 . . C
F75 0.9248(3) 0.6659(2) 0.4535(3) 0.087(2) Uani d . 1 . . F
C76 0.8941(5) 0.7186(4) 0.3907(5) 0.069(3) Uani d . 1 . . C
F76 0.9553(2) 0.72393(19) 0.3847(2) 0.0745(17) Uani d . 1 . . F
Si7 0.79672(19) 0.63256(14) 0.47962(17) 0.1060(14) Uani d . 1 . . Si
C77 0.8509(6) 0.6281(5) 0.5472(6) 0.125(5) Uani d . 1 . . C
H77A 0.8462 0.6513 0.5728 0.187 Uiso calc R 1 . . H
H77B 0.8927 0.6269 0.5352 0.187 Uiso calc R 1 . . H
H77C 0.8418 0.6037 0.5688 0.187 Uiso calc R 1 . . H
C78 0.7151(6) 0.6396(6) 0.5022(7) 0.159(8) Uani d . 1 . . C
H78A 0.6875 0.6415 0.4667 0.239 Uiso calc R 1 . . H
H78B 0.7126 0.6642 0.5253 0.239 Uiso calc R 1 . . H
H78C 0.7036 0.6168 0.5260 0.239 Uiso calc R 1 . . H
C79 0.8005(10) 0.5888(5) 0.4272(10) 0.142(7) Uani d . 1 . . C
C791 0.7603(11) 0.5943(7) 0.3721(9) 0.239(13) Uani d . 1 . . C
H79A 0.7184 0.5987 0.3826 0.358 Uiso calc R 1 . . H
H79B 0.7619 0.5703 0.3476 0.358 Uiso calc R 1 . . H
H79C 0.7742 0.6174 0.3502 0.358 Uiso calc R 1 . . H
C792 0.7716(17) 0.5527(6) 0.4556(14) 0.39(3) Uani d . 1 . . C
H79D 0.7294 0.5590 0.4633 0.578 Uiso calc R 1 . . H
H79E 0.7944 0.5462 0.4927 0.578 Uiso calc R 1 . . H
H79F 0.7723 0.5298 0.4288 0.578 Uiso calc R 1 . . H
C793 0.8590(12) 0.5811(6) 0.4152(10) 0.201(11) Uani d . 1 . . C
H79G 0.8844 0.5798 0.4522 0.302 Uiso calc R 1 . . H
H79H 0.8738 0.6025 0.3904 0.302 Uiso calc R 1 . . H
H79I 0.8610 0.5556 0.3944 0.302 Uiso calc R 1 . . H
C81 0.8247(4) 0.8043(3) 0.2823(5) 0.064(3) Uani d . 1 . . C
C82 0.7938(5) 0.8285(4) 0.3216(5) 0.070(3) Uani d . 1 . . C
F82 0.8091(2) 0.82421(19) 0.3808(2) 0.0743(17) Uani d . 1 . . F
C83 0.7484(5) 0.8544(3) 0.3037(5) 0.069(3) Uani d . 1 . . C
F83 0.7214(3) 0.8741(2) 0.3494(3) 0.0850(19) Uani d . 1 . . F
C84 0.7290(5) 0.8617(3) 0.2471(5) 0.062(3) Uani d . 1 . . C
C85 0.7594(5) 0.8390(3) 0.2081(5) 0.064(3) Uani d . 1 . . C
F85 0.7447(3) 0.8430(2) 0.1488(3) 0.0844(19) Uani d . 1 . . F
C86 0.8051(4) 0.8121(4) 0.2249(5) 0.064(3) Uani d . 1 . . C
F86 0.8329(3) 0.79322(19) 0.1800(3) 0.0734(18) Uani d . 1 . . F
Si8 0.66575(16) 0.89797(10) 0.22468(16) 0.0793(10) Uani d . 1 . . Si
C87 0.6849(6) 0.9222(4) 0.1525(6) 0.110(5) Uani d . 1 . . C
H87A 0.6870 0.9016 0.1220 0.165 Uiso calc R 1 . . H
H87B 0.7241 0.9358 0.1579 0.165 Uiso calc R 1 . . H
H87C 0.6533 0.9416 0.1403 0.165 Uiso calc R 1 . . H
C88 0.6623(6) 0.9381(4) 0.2819(6) 0.103(4) Uani d . 1 . . C
H88A 0.6297 0.9569 0.2701 0.155 Uiso calc R 1 . . H
H88B 0.7011 0.9523 0.2857 0.155 Uiso calc R 1 . . H
H88C 0.6541 0.9260 0.3199 0.155 Uiso calc R 1 . . H
C89 0.5911(5) 0.8702(4) 0.2181(6) 0.088(4) Uani d . 1 . . C
C891 0.5387(5) 0.9006(5) 0.2081(8) 0.149(7) Uani d . 1 . . C
H89A 0.5449 0.9164 0.1727 0.224 Uiso calc R 1 . . H
H89B 0.5380 0.9184 0.2423 0.224 Uiso calc R 1 . . H
H89C 0.5000 0.8863 0.2029 0.224 Uiso calc R 1 . . H
C892 0.5900(6) 0.8428(4) 0.1602(6) 0.106(4) Uani d . 1 . . C
H89D 0.5938 0.8597 0.1255 0.159 Uiso calc R 1 . . H
H89E 0.5517 0.8280 0.1562 0.159 Uiso calc R 1 . . H
H89F 0.6240 0.8239 0.1637 0.159 Uiso calc R 1 . . H
C893 0.5847(6) 0.8454(4) 0.2735(6) 0.111(5) Uani d . 1 . . C
H89G 0.6192 0.8270 0.2789 0.167 Uiso calc R 1 . . H
H89H 0.5468 0.8300 0.2695 0.167 Uiso calc R 1 . . H
H89I 0.5840 0.8631 0.3077 0.167 Uiso calc R 1 . . H
C1 0.1258(4) 0.7389(3) 0.5155(4) 0.057(3) Uani d . 1 . . C
C101 0.1792(4) 0.7559(4) 0.5451(4) 0.065(3) Uani d . 1 . . C
C102 0.2376(4) 0.7444(3) 0.5270(5) 0.070(3) Uani d . 1 . . C
H102 0.2404 0.7257 0.4959 0.084 Uiso calc R 1 . . H
C103 0.2899(5) 0.7601(4) 0.5543(6) 0.094(4) Uani d . 1 . . C
H103 0.3285 0.7524 0.5420 0.113 Uiso calc R 1 . . H
C104 0.2854(6) 0.7877(4) 0.6005(6) 0.094(4) Uani d . 1 . . C
H104 0.3213 0.7988 0.6192 0.113 Uiso calc R 1 . . H
C105 0.2276(6) 0.7991(4) 0.6196(6) 0.091(4) Uani d . 1 . . C
H105 0.2245 0.8174 0.6512 0.109 Uiso calc R 1 . . H
C106 0.1764(5) 0.7829(4) 0.5909(5) 0.072(3) Uani d . 1 . . C
H106 0.1377 0.7906 0.6031 0.087 Uiso calc R 1 . . H
C111 0.1234(4) 0.7290(4) 0.4546(4) 0.064(3) Uani d . 1 . . C
C112 0.1582(5) 0.7482(4) 0.4148(4) 0.069(3) Uani d . 1 . . C
H112 0.1841 0.7692 0.4290 0.082 Uiso calc R 1 . . H
C113 0.1576(6) 0.7387(5) 0.3557(6) 0.097(5) Uani d . 1 . . C
H113 0.1821 0.7526 0.3297 0.116 Uiso calc R 1 . . H
C114 0.1205(6) 0.7088(5) 0.3369(6) 0.107(5) Uani d . 1 . . C
H114 0.1192 0.7020 0.2962 0.128 Uiso calc R 1 . . H
C115 0.0826(5) 0.6862(4) 0.3740(6) 0.096(4) Uani d . 1 . . C
H115 0.0577 0.6649 0.3594 0.115 Uiso calc R 1 . . H
C116 0.0851(5) 0.6978(4) 0.4320(5) 0.086(4) Uani d . 1 . . C
H116 0.0601 0.6844 0.4582 0.103 Uiso calc R 1 . . H
C121 0.0718(4) 0.7343(3) 0.5506(5) 0.065(3) Uani d . 1 . . C
C122 0.0130(5) 0.7404(3) 0.5241(5) 0.070(3) Uani d . 1 . . C
H122 0.0077 0.7485 0.4841 0.084 Uiso calc R 1 . . H
C123 -0.0370(5) 0.7346(4) 0.5569(5) 0.082(4) Uani d . 1 . . C
H123 -0.0764 0.7388 0.5385 0.098 Uiso calc R 1 . . H
C124 -0.0320(5) 0.7233(4) 0.6140(5) 0.086(4) Uani d . 1 . . C
H124 -0.0668 0.7206 0.6362 0.103 Uiso calc R 1 . . H
C125 0.0281(5) 0.7154(4) 0.6401(5) 0.095(4) Uani d . 1 . . C
H125 0.0329 0.7057 0.6794 0.114 Uiso calc R 1 . . H
C126 0.0787(5) 0.7215(4) 0.6088(4) 0.074(3) Uani d . 1 . . C
H126 0.1182 0.7170 0.6269 0.089 Uiso calc R 1 . . H
C2 0.6289(4) 0.7316(3) 0.1038(5) 0.062(3) Uani d . 1 . . C
C201 0.5729(5) 0.7500(3) 0.0764(5) 0.063(3) Uani d . 1 . . C
C202 0.5138(5) 0.7376(4) 0.0959(5) 0.073(3) Uani d . 1 . . C
H202 0.5103 0.7191 0.1273 0.088 Uiso calc R 1 . . H
C203 0.4638(5) 0.7541(4) 0.0663(5) 0.084(4) Uani d . 1 . . C
H203 0.4247 0.7456 0.0763 0.101 Uiso calc R 1 . . H
C204 0.4673(6) 0.7825(4) 0.0228(5) 0.091(4) Uani d . 1 . . C
H204 0.4313 0.7934 0.0043 0.109 Uiso calc R 1 . . H
C205 0.5229(5) 0.7949(4) 0.0063(5) 0.075(3) Uani d . 1 . . C
H205 0.5257 0.8150 -0.0229 0.090 Uiso calc R 1 . . H
C206 0.5742(5) 0.7781(3) 0.0321(5) 0.070(3) Uani d . 1 . . C
H206 0.6124 0.7861 0.0191 0.084 Uiso calc R 1 . . H
C211 0.6318(5) 0.7193(3) 0.1641(5) 0.062(3) Uani d . 1 . . C
C212 0.5972(5) 0.7350(3) 0.2062(5) 0.070(3) Uani d . 1 . . C
H212 0.5688 0.7553 0.1944 0.084 Uiso calc R 1 . . H
C213 0.6007(6) 0.7234(4) 0.2655(5) 0.088(4) Uani d . 1 . . C
H213 0.5781 0.7360 0.2944 0.106 Uiso calc R 1 . . H
C214 0.6408(7) 0.6915(5) 0.2783(6) 0.106(5) Uani d . 1 . . C
H214 0.6435 0.6815 0.3175 0.127 Uiso calc R 1 . . H
C215 0.6764(6) 0.6737(5) 0.2385(6) 0.097(4) Uani d . 1 . . C
H215 0.7029 0.6522 0.2495 0.116 Uiso calc R 1 . . H
C216 0.6717(5) 0.6881(4) 0.1825(5) 0.075(3) Uani d . 1 . . C
H216 0.6966 0.6767 0.1544 0.090 Uiso calc R 1 . . H
C221 0.6800(4) 0.7285(3) 0.0711(4) 0.061(3) Uani d . 1 . . C
C222 0.6739(5) 0.7186(3) 0.0115(5) 0.071(3) Uani d . 1 . . C
H222 0.6343 0.7151 -0.0068 0.086 Uiso calc R 1 . . H
C223 0.7224(5) 0.7138(4) -0.0213(5) 0.088(4) Uani d . 1 . . C
H223 0.7173 0.7060 -0.0614 0.105 Uiso calc R 1 . . H
C224 0.7791(5) 0.7206(4) 0.0049(6) 0.096(4) Uani d . 1 . . C
H224 0.8135 0.7175 -0.0177 0.115 Uiso calc R 1 . . H
C225 0.7879(5) 0.7321(4) 0.0644(5) 0.080(4) Uani d . 1 . . C
H225 0.8274 0.7373 0.0818 0.096 Uiso calc R 1 . . H
C226 0.7367(5) 0.7357(4) 0.0970(5) 0.077(3) Uani d . 1 . . C
H226 0.7413 0.7431 0.1373 0.093 Uiso calc R 1 . . H

loop_
_atom_site_aniso_label
_atom_site_aniso_U_11
_atom_site_aniso_U_22
_atom_site_aniso_U_33
_atom_site_aniso_U_12
_atom_site_aniso_U_13
_atom_site_aniso_U_23
B1 0.061(6) 0.074(8) 0.060(7) 0.005(8) 0.008(5) -0.021(8)
C11 0.052(6) 0.059(7) 0.060(7) -0.005(5) -0.002(5) 0.006(5)
C12 0.048(6) 0.075(8) 0.049(6) 0.000(6) -0.001(5) 0.010(6)
F12 0.044(3) 0.092(5) 0.079(4) -0.001(3) 0.000(3) 0.012(3)
C13 0.035(6) 0.092(9) 0.075(8) 0.005(6) 0.000(5) -0.012(7)
F13 0.058(4) 0.091(5) 0.079(4) 0.002(3) -0.007(3) 0.009(4)
C14 0.028(5) 0.065(7) 0.088(8) 0.004(5) -0.004(5) 0.006(6)
C15 0.054(7) 0.064(7) 0.072(7) -0.015(6) 0.015(6) 0.003(6)
F15 0.071(4) 0.081(5) 0.098(5) 0.001(4) 0.006(4) 0.015(4)
C16 0.038(6) 0.080(8) 0.073(8) 0.014(6) -0.013(5) 0.001(6)
F16 0.056(4) 0.073(4) 0.078(4) -0.003(3) 0.002(3) 0.006(3)
Si1 0.074(2) 0.072(2) 0.075(2) 0.0054(18) 0.0019(17) 0.0123(18)
C17 0.094(9) 0.115(11) 0.086(9) 0.019(8) 0.007(7) 0.033(8)
C18 0.087(9) 0.100(10) 0.058(7) 0.015(8) -0.004(6) 0.005(7)
C19 0.063(8) 0.099(11) 0.108(10) -0.002(7) 0.020(7) 0.006(8)
C191 0.177(16) 0.067(10) 0.207(19) 0.030(10) 0.027(14) 0.044(11)
C192 0.124(12) 0.119(13) 0.125(13) 0.022(10) -0.007(10) -0.040(10)
C193 0.109(11) 0.084(10) 0.171(15) -0.005(9) -0.022(10) -0.042(10)
C21 0.059(7) 0.057(7) 0.051(6) -0.001(5) 0.007(5) 0.000(5)
C22 0.048(6) 0.073(8) 0.065(7) 0.005(6) -0.004(5) 0.003(6)
F22 0.053(4) 0.087(5) 0.085(4) 0.000(3) 0.001(3) -0.016(4)
C23 0.063(7) 0.063(8) 0.060(7) -0.005(6) 0.001(6) -0.019(6)
F23 0.056(4) 0.076(4) 0.094(5) 0.013(3) 0.003(3) -0.023(4)
C24 0.078(9) 0.058(8) 0.055(7) 0.004(7) 0.004(6) -0.001(6)
C25 0.057(7) 0.053(7) 0.071(7) -0.010(6) -0.006(5) -0.005(6)
F25 0.045(3) 0.082(4) 0.095(5) -0.008(3) -0.001(3) -0.015(4)
C26 0.053(7) 0.062(7) 0.064(7) 0.009(6) 0.014(5) 0.004(6)
F26 0.053(4) 0.088(5) 0.074(4) 0.004(3) 0.002(3) -0.012(3)
Si2 0.079(2) 0.072(2) 0.064(2) -0.0086(18) 0.0039(16) -0.0109(17)
C27 0.090(9) 0.110(10) 0.072(8) -0.010(8) 0.014(6) -0.023(7)
C28 0.075(8) 0.093(9) 0.071(8) -0.023(7) -0.007(6) -0.016(7)
C29 0.122(12) 0.048(8) 0.096(10) -0.011(7) -0.004(9) -0.006(7)
C291 0.129(12) 0.077(10) 0.148(14) -0.009(9) 0.029(10) -0.009(9)
C292 0.146(13) 0.124(13) 0.105(11) 0.007(11) 0.056(10) 0.028(9)
C293 0.117(12) 0.122(13) 0.121(12) -0.001(10) -0.006(10) 0.023(10)
C31 0.066(7) 0.056(7) 0.051(6) -0.019(5) 0.004(5) -0.012(5)
C32 0.071(7) 0.078(8) 0.035(6) 0.006(6) -0.003(5) -0.007(6)
F32 0.072(4) 0.086(5) 0.056(4) 0.006(3) -0.003(3) -0.002(3)
C33 0.077(8) 0.075(8) 0.053(7) -0.008(7) -0.006(6) 0.004(6)
F33 0.094(5) 0.088(5) 0.058(4) 0.013(4) -0.008(3) 0.008(3)
C34 0.061(6) 0.059(7) 0.062(7) -0.001(5) 0.006(5) -0.011(6)
C35 0.068(7) 0.064(7) 0.042(6) 0.001(6) 0.004(5) -0.010(5)
F35 0.096(5) 0.077(4) 0.061(4) 0.014(3) 0.026(3) 0.004(3)
C36 0.062(7) 0.053(7) 0.053(7) 0.003(6) -0.003(5) 0.010(5)
F36 0.073(4) 0.075(4) 0.058(4) 0.011(3) 0.008(3) 0.003(3)
Si3 0.085(2) 0.076(2) 0.083(2) 0.0181(19) 0.0143(18) 0.0026(19)
C37 0.115(11) 0.117(12) 0.134(13) 0.048(9) -0.038(9) 0.009(10)
C38 0.163(14) 0.114(12) 0.109(11) 0.021(10) 0.069(11) 0.010(9)
C39 0.129(12) 0.056(8) 0.118(11) -0.017(8) 0.008(10) -0.004(8)
C391 0.188(18) 0.143(15) 0.184(18) -0.052(13) -0.090(15) 0.017(13)
C392 0.122(12) 0.157(16) 0.148(15) -0.048(11) 0.033(11) -0.006(12)
C393 0.219(19) 0.081(11) 0.178(17) -0.007(12) 0.091(15) -0.019(11)
C41 0.040(5) 0.076(8) 0.051(6) -0.005(5) -0.006(5) -0.010(6)
C42 0.067(7) 0.085(9) 0.043(6) 0.009(6) 0.004(5) 0.000(6)
F42 0.085(4) 0.087(5) 0.049(4) -0.012(4) -0.003(3) -0.008(3)
C43 0.057(7) 0.072(8) 0.078(8) -0.020(6) -0.008(6) -0.015(7)
F43 0.098(5) 0.114(6) 0.058(4) -0.041(4) 0.000(3) -0.021(4)
C44 0.067(7) 0.080(8) 0.068(8) -0.014(6) 0.010(6) 0.001(7)
C45 0.066(7) 0.064(7) 0.036(6) -0.013(6) 0.007(5) -0.007(5)
F45 0.090(5) 0.094(5) 0.052(4) -0.017(4) 0.003(3) 0.001(3)
C46 0.055(6) 0.073(8) 0.050(7) 0.007(6) -0.005(5) -0.017(6)
F46 0.063(4) 0.080(4) 0.046(3) -0.010(3) 0.003(3) -0.009(3)
Si4 0.082(2) 0.082(3) 0.088(2) -0.0141(19) 0.0108(19) -0.009(2)
C47 0.118(11) 0.102(11) 0.123(12) -0.010(8) 0.070(10) 0.023(9)
C48 0.096(10) 0.136(13) 0.129(12) -0.053(9) 0.013(9) -0.011(10)
C49 0.145(14) 0.065(10) 0.167(16) -0.006(9) 0.020(13) -0.001(10)
C491 0.108(13) 0.171(18) 0.25(2) 0.031(12) -0.064(14) 0.028(16)
C492 0.173(16) 0.103(12) 0.25(2) 0.036(11) 0.146(16) 0.026(13)
C493 0.33(3) 0.068(10) 0.169(17) -0.004(14) 0.116(17) 0.017(10)
B2 0.051(6) 0.080(8) 0.063(7) 0.013(8) -0.009(5) 0.005(8)
C51 0.051(6) 0.084(8) 0.059(7) -0.007(6) 0.002(5) -0.009(6)
C52 0.065(7) 0.087(9) 0.053(7) 0.003(6) 0.013(6) 0.007(6)
F52 0.059(4) 0.093(5) 0.051(4) -0.010(3) 0.004(3) -0.002(3)
C53 0.065(7) 0.085(9) 0.048(7) -0.003(6) 0.005(6) -0.012(6)
F53 0.078(4) 0.109(5) 0.068(4) -0.026(4) -0.007(3) -0.005(4)
C54 0.052(6) 0.095(9) 0.071(8) 0.003(6) 0.007(6) 0.000(7)
C55 0.077(8) 0.075(9) 0.078(9) -0.001(7) 0.025(7) 0.009(7)
F55 0.083(4) 0.107(5) 0.074(4) -0.017(4) 0.022(4) 0.008(4)
C56 0.056(7) 0.075(8) 0.071(8) -0.002(6) 0.010(6) 0.000(7)
F56 0.066(4) 0.101(5) 0.059(4) 0.000(3) 0.003(3) 0.004(4)
Si5 0.069(2) 0.088(3) 0.098(3) -0.0068(19) 0.0005(19) 0.000(2)
C57 0.097(9) 0.069(8) 0.125(11) -0.007(7) -0.008(8) 0.017(8)
C58 0.139(13) 0.113(12) 0.108(11) -0.018(10) 0.005(9) -0.040(9)
C59 0.078(9) 0.101(11) 0.101(10) -0.009(8) 0.009(8) -0.003(9)
C591 0.111(13) 0.150(16) 0.25(2) -0.055(12) -0.057(13) 0.066(15)
C592 0.076(9) 0.141(13) 0.122(12) 0.000(8) -0.014(8) 0.031(10)
C593 0.076(9) 0.169(16) 0.137(14) 0.006(10) 0.006(9) 0.051(12)
C61 0.064(7) 0.071(7) 0.047(6) 0.003(6) -0.002(5) 0.001(5)
C62 0.045(6) 0.093(9) 0.063(7) -0.013(6) -0.004(5) 0.004(7)
F62 0.054(4) 0.104(5) 0.066(4) 0.002(3) -0.001(3) -0.005(3)
C63 0.070(8) 0.088(9) 0.057(7) -0.031(7) 0.000(6) -0.020(7)
F63 0.067(4) 0.106(5) 0.078(4) -0.009(4) -0.002(3) -0.015(4)
C64 0.050(7) 0.065(8) 0.069(7) -0.004(6) -0.005(6) 0.001(6)
C65 0.036(6) 0.102(10) 0.085(8) 0.009(6) 0.008(6) -0.001(7)
F65 0.057(4) 0.109(5) 0.083(4) 0.001(4) -0.002(3) -0.022(4)
C66 0.049(7) 0.076(8) 0.059(7) 0.000(6) -0.001(5) -0.011(6)
F66 0.051(4) 0.103(5) 0.069(4) -0.001(3) -0.003(3) -0.013(3)
Si6 0.081(2) 0.084(3) 0.090(3) -0.003(2) -0.0011(19) -0.012(2)
C67 0.088(9) 0.135(12) 0.092(9) -0.004(9) 0.005(7) -0.026(9)
C68 0.055(7) 0.145(12) 0.081(8) 0.010(7) 0.001(6) -0.028(8)
C69 0.169(17) 0.090(12) 0.152(16) 0.002(12) -0.026(13) 0.028(11)
C691 0.28(3) 0.17(2) 0.23(2) -0.014(19) -0.08(2) 0.124(18)
C692 0.34(3) 0.066(11) 0.30(3) 0.030(15) 0.04(2) -0.059(15)
C693 0.136(16) 0.147(17) 0.23(2) -0.019(13) 0.013(15) 0.045(15)
C71 0.060(7) 0.072(8) 0.050(6) -0.004(6) -0.005(5) 0.007(5)
C72 0.053(7) 0.093(9) 0.055(7) 0.003(6) -0.007(5) 0.011(6)
F72 0.049(3) 0.105(5) 0.070(4) -0.001(3) -0.001(3) 0.015(4)
C73 0.060(7) 0.099(10) 0.054(7) -0.001(7) -0.016(6) 0.007(7)
F73 0.058(4) 0.111(5) 0.082(4) -0.019(4) 0.002(3) 0.019(4)
C74 0.063(8) 0.092(10) 0.061(8) -0.026(7) -0.013(6) 0.013(7)
C75 0.085(9) 0.073(8) 0.052(7) 0.010(7) -0.023(6) 0.002(6)
F75 0.078(5) 0.090(5) 0.090(5) 0.009(4) -0.014(4) 0.016(4)
C76 0.062(7) 0.084(9) 0.061(7) 0.001(6) 0.000(6) -0.004(7)
F76 0.052(4) 0.109(5) 0.061(4) 0.007(3) -0.001(3) 0.001(3)
Si7 0.105(3) 0.126(4) 0.084(3) -0.025(3) -0.017(2) 0.033(3)
C77 0.108(11) 0.174(15) 0.090(10) -0.012(10) -0.014(8) 0.054(10)
C78 0.113(12) 0.25(2) 0.110(12) -0.052(13) 0.004(9) 0.084(13)
C79 0.145(17) 0.074(12) 0.20(2) 0.003(11) -0.004(16) 0.003(13)
C791 0.26(3) 0.26(3) 0.17(2) 0.03(2) -0.13(2) -0.028(19)
C792 0.62(6) 0.094(16) 0.42(5) -0.15(3) -0.14(4) 0.09(2)
C793 0.30(3) 0.087(14) 0.21(2) 0.050(18) -0.03(2) -0.037(14)
C81 0.054(6) 0.076(8) 0.064(7) -0.001(6) 0.009(5) -0.001(6)
C82 0.062(7) 0.093(9) 0.054(7) -0.007(7) -0.002(5) 0.012(6)
F82 0.066(4) 0.106(5) 0.050(4) 0.013(3) -0.002(3) -0.002(3)
C83 0.052(6) 0.082(8) 0.073(8) 0.009(6) 0.007(6) -0.017(7)
F83 0.078(4) 0.100(5) 0.078(4) 0.016(4) 0.004(3) -0.005(4)
C84 0.062(7) 0.067(7) 0.056(7) 0.003(6) 0.000(5) 0.011(6)
C85 0.061(7) 0.081(8) 0.050(7) -0.011(6) -0.006(5) -0.003(6)
F85 0.073(4) 0.125(6) 0.055(4) 0.022(4) -0.003(3) 0.006(4)
C86 0.043(6) 0.088(9) 0.061(7) 0.003(6) -0.002(5) 0.006(6)
F86 0.065(4) 0.100(5) 0.055(4) 0.017(4) -0.001(3) 0.003(3)
Si8 0.073(2) 0.076(2) 0.087(2) 0.0106(18) -0.0086(18) -0.0010(19)
C87 0.099(10) 0.097(10) 0.135(12) 0.021(8) 0.018(9) 0.043(9)
C88 0.104(10) 0.084(9) 0.117(11) 0.016(8) -0.023(8) -0.030(8)
C89 0.065(7) 0.088(9) 0.112(11) 0.000(7) -0.001(7) -0.021(8)
C891 0.055(8) 0.134(13) 0.25(2) 0.019(8) -0.038(10) -0.072(13)
C892 0.090(10) 0.093(10) 0.133(12) 0.007(8) -0.006(8) -0.022(9)
C893 0.093(10) 0.122(12) 0.122(12) -0.020(8) 0.034(9) -0.009(10)
C1 0.055(6) 0.072(7) 0.045(6) 0.015(5) -0.002(5) 0.007(5)
C101 0.046(6) 0.104(9) 0.045(6) 0.002(6) -0.002(5) 0.008(6)
C102 0.049(6) 0.096(9) 0.064(7) 0.009(6) 0.002(5) 0.000(6)
C103 0.043(7) 0.137(13) 0.099(10) -0.019(7) -0.010(6) 0.010(9)
C104 0.075(9) 0.125(12) 0.082(9) -0.033(8) -0.006(7) -0.003(9)
C105 0.078(9) 0.108(11) 0.086(9) 0.007(8) -0.004(7) 0.006(8)
C106 0.057(7) 0.102(9) 0.057(7) -0.001(6) -0.003(5) -0.009(7)
C111 0.038(5) 0.102(9) 0.052(7) -0.003(6) 0.005(5) -0.009(6)
C112 0.054(6) 0.104(9) 0.048(6) -0.005(6) 0.004(5) -0.005(6)
C113 0.058(8) 0.154(14) 0.078(10) -0.022(8) -0.001(6) -0.024(9)
C114 0.073(9) 0.186(16) 0.063(8) 0.065(10) 0.022(7) 0.014(10)
C115 0.074(8) 0.132(12) 0.079(9) 0.011(8) -0.014(7) -0.046(9)
C116 0.058(7) 0.134(12) 0.065(8) 0.025(7) -0.001(6) -0.009(8)
C121 0.049(6) 0.086(8) 0.060(7) 0.002(6) 0.002(5) -0.007(6)
C122 0.056(7) 0.102(9) 0.051(6) 0.013(6) -0.003(5) 0.000(6)
C123 0.040(6) 0.123(11) 0.081(9) 0.004(6) -0.006(6) -0.022(8)
C124 0.056(7) 0.154(13) 0.048(7) -0.013(8) 0.006(6) -0.005(8)
C125 0.060(8) 0.161(14) 0.064(8) 0.000(8) 0.002(6) -0.019(8)
C126 0.057(7) 0.120(10) 0.046(6) 0.000(7) 0.001(5) -0.012(7)
C2 0.040(6) 0.079(8) 0.066(7) -0.004(5) -0.005(5) -0.001(6)
C201 0.058(7) 0.070(8) 0.061(7) -0.007(6) 0.003(5) -0.006(6)
C202 0.066(7) 0.094(9) 0.060(7) 0.000(7) 0.001(6) -0.011(6)
C203 0.038(6) 0.134(12) 0.079(9) 0.004(7) -0.005(6) -0.013(8)
C204 0.073(9) 0.145(13) 0.051(7) 0.016(8) -0.016(6) 0.011(8)
C205 0.066(8) 0.098(9) 0.059(7) 0.011(7) -0.009(6) 0.010(6)
C206 0.070(7) 0.078(8) 0.062(7) -0.017(6) 0.007(6) 0.007(6)
C211 0.048(6) 0.084(8) 0.050(6) 0.006(6) -0.014(5) -0.004(6)
C212 0.066(7) 0.078(8) 0.064(8) -0.017(6) -0.018(6) 0.013(6)
C213 0.081(9) 0.128(12) 0.053(8) -0.004(8) -0.010(6) 0.003(8)
C214 0.096(10) 0.165(15) 0.055(8) -0.050(10) -0.026(7) 0.037(9)
C215 0.069(8) 0.145(13) 0.077(9) -0.012(8) 0.003(7) 0.023(9)
C216 0.063(7) 0.106(10) 0.055(7) -0.005(7) 0.005(5) 0.013(7)
C221 0.049(6) 0.085(8) 0.048(6) -0.005(6) -0.010(5) 0.011(6)
C222 0.048(6) 0.097(9) 0.070(8) -0.004(6) 0.007(6) -0.006(7)
C223 0.069(8) 0.130(12) 0.063(8) 0.010(8) 0.003(7) 0.007(8)
C224 0.064(8) 0.152(14) 0.075(9) -0.003(8) 0.022(7) 0.020(9)
C225 0.064(7) 0.112(10) 0.061(8) -0.009(7) -0.008(6) 0.013(7)
C226 0.050(7) 0.123(11) 0.060(7) -0.006(7) 0.012(5) 0.012(7)

loop_
_atom_type_symbol
_atom_type_description
_atom_type_scat_dispersion_real
_atom_type_scat_dispersion_imag
_atom_type_scat_source
C C 0.0033 0.0016 'International Tables Vol C Tables 4.2.6.8 and 6.1.1.4'
H H 0.0000 0.0000 'International Tables Vol C Tables 4.2.6.8 and 6.1.1.4'
B B 0.0013 0.0007 'International Tables Vol C Tables 4.2.6.8 and 6.1.1.4'
F F 0.0171 0.0103 'International Tables Vol C Tables 4.2.6.8 and 6.1.1.4'
Si Si 0.0817 0.0704 'International Tables Vol C Tables 4.2.6.8 and 6.1.1.4'

loop_
_geom_angle_atom_site_label_1
_geom_angle_atom_site_label_2
_geom_angle_atom_site_label_3
_geom_angle
C11 B1 C31 115.8(10)
C11 B1 C41 114.6(10)
C31 B1 C41 101.1(7)
C11 B1 C21 102.1(7)
C31 B1 C21 112.3(10)
C41 B1 C21 111.4(9)
C16 C11 C12 110.5(9)
C16 C11 B1 121.0(9)
C12 C11 B1 127.6(10)
F12 C12 C11 120.3(9)
F12 C12 C13 117.5(9)
C11 C12 C13 122.2(10)
C14 C13 C12 127.9(9)
C14 C13 F13 117.9(10)
C12 C13 F13 114.2(10)
C13 C14 C15 109.3(10)
C13 C14 Si1 126.2(8)
C15 C14 Si1 123.9(8)
C14 C15 F15 119.8(10)
C14 C15 C16 124.4(10)
F15 C15 C16 115.8(10)
C11 C16 C15 125.7(9)
C11 C16 F16 117.8(9)
C15 C16 F16 116.5(10)
C18 Si1 C17 107.3(6)
C18 Si1 C14 112.1(5)
C17 Si1 C14 108.0(5)
C18 Si1 C19 108.2(6)
C17 Si1 C19 112.5(6)
C14 Si1 C19 108.9(6)
Si1 C17 H17A 109.5
Si1 C17 H17B 109.5
H17A C17 H17B 109.5
Si1 C17 H17C 109.5
H17A C17 H17C 109.5
H17B C17 H17C 109.5
Si1 C18 H18A 109.5
Si1 C18 H18B 109.5
H18A C18 H18B 109.5
Si1 C18 H18C 109.5
H18A C18 H18C 109.5
H18B C18 H18C 109.5
C193 C19 C192 107.3(12)
C193 C19 C191 114.1(12)
C192 C19 C191 108.8(12)
C193 C19 Si1 109.7(9)
C192 C19 Si1 109.3(9)
C191 C19 Si1 107.7(10)
C19 C191 H19A 109.5
C19 C191 H19B 109.5
H19A C191 H19B 109.5
C19 C191 H19C 109.5
H19A C191 H19C 109.5
H19B C191 H19C 109.5
C19 C192 H19D 109.5
C19 C192 H19E 109.5
H19D C192 H19E 109.5
C19 C192 H19F 109.5
H19D C192 H19F 109.5
H19E C192 H19F 109.5
C19 C193 H19G 109.5
C19 C193 H19H 109.5
H19G C193 H19H 109.5
C19 C193 H19I 109.5
H19G C193 H19I 109.5
H19H C193 H19I 109.5
C26 C21 C22 111.2(9)
C26 C21 B1 127.7(10)
C22 C21 B1 120.0(9)
C23 C22 F22 117.2(9)
C23 C22 C21 125.5(10)
F22 C22 C21 117.2(9)
F23 C23 C22 118.0(10)
F23 C23 C24 121.2(10)
C22 C23 C24 120.8(10)
C25 C24 C23 114.6(10)
C25 C24 Si2 124.4(9)
C23 C24 Si2 121.0(9)
F25 C25 C24 120.3(10)
F25 C25 C26 116.7(9)
C24 C25 C26 122.9(10)
F26 C26 C25 115.6(9)
F26 C26 C21 119.5(10)
C25 C26 C21 124.9(10)
C27 Si2 C28 109.5(5)
C27 Si2 C24 109.9(5)
C28 Si2 C24 110.1(5)
C27 Si2 C29 113.3(6)
C28 Si2 C29 108.3(6)
C24 Si2 C29 105.7(5)
Si2 C27 H27A 109.5
Si2 C27 H27B 109.5
H27A C27 H27B 109.5
Si2 C27 H27C 109.5
H27A C27 H27C 109.5
H27B C27 H27C 109.5
Si2 C28 H28A 109.5
Si2 C28 H28B 109.5
H28A C28 H28B 109.5
Si2 C28 H28C 109.5
H28A C28 H28C 109.5
H28B C28 H28C 109.5
C292 C29 C291 110.2(12)
C292 C29 C293 109.9(12)
C291 C29 C293 109.5(12)
C292 C29 Si2 111.0(9)
C291 C29 Si2 106.0(9)
C293 C29 Si2 110.3(9)
C29 C291 H29A 109.5
C29 C291 H29B 109.5
H29A C291 H29B 109.5
C29 C291 H29C 109.5
H29A C291 H29C 109.5
H29B C291 H29C 109.5
C29 C292 H29D 109.5
C29 C292 H29E 109.5
H29D C292 H29E 109.5
C29 C292 H29F 109.5
H29D C292 H29F 109.5
H29E C292 H29F 109.5
C29 C293 H29G 109.5
C29 C293 H29H 109.5
H29G C293 H29H 109.5
C29 C293 H29I 109.5
H29G C293 H29I 109.5
H29H C293 H29I 109.5
C32 C31 C36 113.4(9)
C32 C31 B1 119.6(10)
C36 C31 B1 126.0(10)
F32 C32 C31 120.7(10)
F32 C32 C33 116.7(9)
C31 C32 C33 122.5(9)
F33 C33 C34 120.4(11)
F33 C33 C32 117.1(9)
C34 C33 C32 122.5(10)
C35 C34 C33 114.0(10)
C35 C34 Si3 123.1(8)
C33 C34 Si3 121.4(9)
C34 C35 F35 120.4(9)
C34 C35 C36 123.8(9)
F35 C35 C36 115.6(9)
F36 C36 C35 115.9(9)
F36 C36 C31 120.3(9)
C35 C36 C31 123.7(9)
C37 Si3 C39 112.4(7)
C37 Si3 C38 102.8(7)
C39 Si3 C38 112.2(7)
C37 Si3 C34 111.0(6)
C39 Si3 C34 108.1(6)
C38 Si3 C34 110.3(6)
Si3 C37 H37A 109.5
Si3 C37 H37B 109.5
H37A C37 H37B 109.5
Si3 C37 H37C 109.5
H37A C37 H37C 109.5
H37B C37 H37C 109.5
Si3 C38 H38A 109.5
Si3 C38 H38B 109.5
H38A C38 H38B 109.5
Si3 C38 H38C 109.5
H38A C38 H38C 109.5
H38B C38 H38C 109.5
C393 C39 C392 109.0(12)
C393 C39 C391 108.5(14)
C392 C39 C391 110.4(14)
C393 C39 Si3 111.4(11)
C392 C39 Si3 109.2(10)
C391 C39 Si3 108.4(9)
C39 C391 H39A 109.5
C39 C391 H39B 109.5
H39A C391 H39B 109.5
C39 C391 H39C 109.5
H39A C391 H39C 109.5
H39B C391 H39C 109.5
C39 C392 H39D 109.5
C39 C392 H39E 109.5
H39D C392 H39E 109.5
C39 C392 H39F 109.5
H39D C392 H39F 109.5
H39E C392 H39F 109.5
C39 C393 H39G 109.5
C39 C393 H39H 109.5
H39G C393 H39H 109.5
C39 C393 H39I 109.5
H39G C393 H39I 109.5
H39H C393 H39I 109.5
C46 C41 C42 111.2(9)
C46 C41 B1 130.1(9)
C42 C41 B1 118.1(9)
C41 C42 C43 125.5(10)
C41 C42 F42 118.1(10)
C43 C42 F42 116.4(10)
F43 C43 C44 123.2(10)
F43 C43 C42 115.4(10)
C44 C43 C42 121.5(10)
C45 C44 C43 114.6(10)
C45 C44 Si4 125.0(9)
C43 C44 Si4 120.3(9)
C44 C45 F45 121.6(10)
C44 C45 C46 124.3(10)
F45 C45 C46 113.8(9)
F46 C46 C41 119.8(10)
F46 C46 C45 117.4(9)
C41 C46 C45 122.8(9)
C48 Si4 C47 108.0(7)
C48 Si4 C49 112.1(8)
C47 Si4 C49 112.3(7)
C48 Si4 C44 110.4(6)
C47 Si4 C44 110.6(6)
C49 Si4 C44 103.5(6)
Si4 C47 H47A 109.5
Si4 C47 H47B 109.5
H47A C47 H47B 109.5
Si4 C47 H47C 109.5
H47A C47 H47C 109.5
H47B C47 H47C 109.5
Si4 C48 H48A 109.5
Si4 C48 H48B 109.5
H48A C48 H48B 109.5
Si4 C48 H48C 109.5
H48A C48 H48C 109.5
H48B C48 H48C 109.5
C491 C49 C492 112.4(16)
C491 C49 C493 107.9(15)
C492 C49 C493 108.2(13)
C491 C49 Si4 110.2(11)
C492 C49 Si4 113.6(12)
C493 C49 Si4 104.0(12)
C49 C491 H49A 109.5
C49 C491 H49B 109.5
H49A C491 H49B 109.5
C49 C491 H49C 109.5
H49A C491 H49C 109.5
H49B C491 H49C 109.5
C49 C492 H49D 109.5
C49 C492 H49E 109.5
H49D C492 H49E 109.5
C49 C492 H49F 109.5
H49D C492 H49F 109.5
H49E C492 H49F 109.5
C49 C493 H49G 109.5
C49 C493 H49H 109.5
H49G C493 H49H 109.5
C49 C493 H49I 109.5
H49G C493 H49I 109.5
H49H C493 H49I 109.5
C51 B2 C71 116.3(10)
C51 B2 C81 102.0(8)
C71 B2 C81 111.1(10)
C51 B2 C61 116.1(10)
C71 B2 C61 100.3(7)
C81 B2 C61 111.4(9)
C52 C51 C56 112.9(10)
C52 C51 B2 129.4(11)
C56 C51 B2 117.6(10)
F52 C52 C51 119.4(11)
F52 C52 C53 117.0(10)
C51 C52 C53 123.5(10)
C54 C53 F53 122.5(11)
C54 C53 C52 123.7(10)
F53 C53 C52 113.5(10)
C53 C54 C55 115.1(11)
C53 C54 Si5 122.7(9)
C55 C54 Si5 122.1(9)
F55 C55 C54 121.6(11)
F55 C55 C56 117.6(11)
C54 C55 C56 120.5(11)
F56 C56 C51 121.2(10)
F56 C56 C55 114.7(10)
C51 C56 C55 124.0(11)
C59 Si5 C58 110.1(7)
C59 Si5 C57 111.5(6)
C58 Si5 C57 108.5(6)
C59 Si5 C54 107.3(6)
C58 Si5 C54 110.0(6)
C57 Si5 C54 109.5(6)
Si5 C57 H57A 109.5
Si5 C57 H57B 109.5
H57A C57 H57B 109.5
Si5 C57 H57C 109.5
H57A C57 H57C 109.5
H57B C57 H57C 109.5
Si5 C58 H58A 109.5
Si5 C58 H58B 109.5
H58A C58 H58B 109.5
Si5 C58 H58C 109.5
H58A C58 H58C 109.5
H58B C58 H58C 109.5
C592 C59 C593 108.7(12)
C592 C59 C591 107.4(12)
C593 C59 C591 107.0(13)
C592 C59 Si5 113.7(9)
C593 C59 Si5 111.1(10)
C591 C59 Si5 108.6(11)
C59 C591 H59A 109.5
C59 C591 H59B 109.5
H59A C591 H59B 109.5
C59 C591 H59C 109.5
H59A C591 H59C 109.5
H59B C591 H59C 109.5
C59 C592 H59D 109.5
C59 C592 H59E 109.5
H59D C592 H59E 109.5
C59 C592 H59F 109.5
H59D C592 H59F 109.5
H59E C592 H59F 109.5
C59 C593 H59G 109.5
C59 C593 H59H 109.5
H59G C593 H59H 109.5
C59 C593 H59I 109.5
H59G C593 H59I 109.5
H59H C593 H59I 109.5
C62 C61 C66 113.5(10)
C62 C61 B2 122.5(10)
C66 C61 B2 123.5(9)
C61 C62 F62 118.1(11)
C61 C62 C63 124.5(10)
F62 C62 C63 117.2(10)
F63 C63 C64 119.8(11)
F63 C63 C62 115.5(10)
C64 C63 C62 124.6(10)
C63 C64 C65 110.1(10)
C63 C64 Si6 124.4(8)
C65 C64 Si6 125.5(8)
C66 C65 C64 127.2(9)
C66 C65 F65 114.9(10)
C64 C65 F65 117.9(10)
F66 C66 C65 117.3(9)
F66 C66 C61 122.7(10)
C65 C66 C61 120.0(10)
C68 Si6 C67 107.3(6)
C68 Si6 C64 111.2(5)
C67 Si6 C64 109.5(5)
C68 Si6 C69 110.2(8)
C67 Si6 C69 109.8(7)
C64 Si6 C69 108.9(7)
Si6 C67 H67A 109.5
Si6 C67 H67B 109.5
H67A C67 H67B 109.5
Si6 C67 H67C 109.5
H67A C67 H67C 109.5
H67B C67 H67C 109.5
Si6 C68 H68A 109.5
Si6 C68 H68B 109.5
H68A C68 H68B 109.5
Si6 C68 H68C 109.5
H68A C68 H68C 109.5
H68B C68 H68C 109.5
C691 C69 C693 104.4(18)
C691 C69 C692 109.8(18)
C693 C69 C692 113.9(16)
C691 C69 Si6 109.0(13)
C693 C69 Si6 115.2(13)
C692 C69 Si6 104.5(13)
C69 C691 H69A 109.5
C69 C691 H69B 109.5
H69A C691 H69B 109.5
C69 C691 H69C 109.5
H69A C691 H69C 109.5
H69B C691 H69C 109.5
C69 C692 H69D 109.5
C69 C692 H69E 109.5
H69D C692 H69E 109.5
C69 C692 H69F 109.5
H69D C692 H69F 109.5
H69E C692 H69F 109.5
C69 C693 H69G 109.5
C69 C693 H69H 109.5
H69G C693 H69H 109.5
C69 C693 H69I 109.5
H69G C693 H69I 109.5
H69H C693 H69I 109.5
C72 C71 C76 110.6(10)
C72 C71 B2 130.6(9)
C76 C71 B2 117.9(10)
C73 C72 F72 116.0(9)
C73 C72 C71 126.1(10)
F72 C72 C71 117.9(10)
F73 C73 C74 120.3(11)
F73 C73 C72 117.7(9)
C74 C73 C72 122.0(11)
C73 C74 C75 116.3(11)
C73 C74 Si7 123.9(9)
C75 C74 Si7 119.6(9)
F75 C75 C74 124.0(11)
F75 C75 C76 115.5(11)
C74 C75 C76 120.5(10)
F76 C76 C71 119.1(10)
F76 C76 C75 116.4(10)
C71 C76 C75 124.4(10)
C77 Si7 C79 113.5(9)
C77 Si7 C74 109.9(6)
C79 Si7 C74 104.7(8)
C77 Si7 C78 110.3(7)
C79 Si7 C78 110.1(9)
C74 Si7 C78 108.0(7)
Si7 C77 H77A 109.5
Si7 C77 H77B 109.5
H77A C77 H77B 109.5
Si7 C77 H77C 109.5
H77A C77 H77C 109.5
H77B C77 H77C 109.5
Si7 C78 H78A 109.5
Si7 C78 H78B 109.5
H78A C78 H78B 109.5
Si7 C78 H78C 109.5
H78A C78 H78C 109.5
H78B C78 H78C 109.5
C793 C79 C791 112(2)
C793 C79 C792 111(2)
C791 C79 C792 102.0(19)
C793 C79 Si7 110.7(16)
C791 C79 Si7 112.5(14)
C792 C79 Si7 108.0(19)
C79 C791 H79A 109.5
C79 C791 H79B 109.5
H79A C791 H79B 109.5
C79 C791 H79C 109.5
H79A C791 H79C 109.5
H79B C791 H79C 109.5
C79 C792 H79D 109.5
C79 C792 H79E 109.5
H79D C792 H79E 109.5
C79 C792 H79F 109.5
H79D C792 H79F 109.5
H79E C792 H79F 109.5
C79 C793 H79G 109.5
C79 C793 H79H 109.5
H79G C793 H79H 109.5
C79 C793 H79I 109.5
H79G C793 H79I 109.5
H79H C793 H79I 109.5
C86 C81 C82 110.8(10)
C86 C81 B2 130.6(10)
C82 C81 B2 118.6(10)
C83 C82 F82 119.2(10)
C83 C82 C81 123.4(10)
F82 C82 C81 117.4(10)
C84 C83 C82 125.4(11)
C84 C83 F83 120.1(10)
C82 C83 F83 114.6(10)
C83 C84 C85 112.2(10)
C83 C84 Si8 123.6(9)
C85 C84 Si8 124.2(8)
F85 C85 C84 119.1(10)
F85 C85 C86 117.1(10)
C84 C85 C86 123.8(10)
C81 C86 F86 119.2(9)
C81 C86 C85 124.4(11)
F86 C86 C85 116.3(9)
C88 Si8 C89 109.5(6)
C88 Si8 C84 109.6(5)
C89 Si8 C84 109.2(5)
C88 Si8 C87 108.3(7)
C89 Si8 C87 112.5(6)
C84 Si8 C87 107.7(5)
Si8 C87 H87A 109.5
Si8 C87 H87B 109.5
H87A C87 H87B 109.5
Si8 C87 H87C 109.5
H87A C87 H87C 109.5
H87B C87 H87C 109.5
Si8 C88 H88A 109.5
Si8 C88 H88B 109.5
H88A C88 H88B 109.5
Si8 C88 H88C 109.5
H88A C88 H88C 109.5
H88B C88 H88C 109.5
C893 C89 C891 111.9(12)
C893 C89 C892 111.7(11)
C891 C89 C892 106.5(11)
C893 C89 Si8 109.3(9)
C891 C89 Si8 109.1(9)
C892 C89 Si8 108.3(9)
C89 C891 H89A 109.5
C89 C891 H89B 109.5
H89A C891 H89B 109.5
C89 C891 H89C 109.5
H89A C891 H89C 109.5
H89B C891 H89C 109.5
C89 C892 H89D 109.5
C89 C892 H89E 109.5
H89D C892 H89E 109.5
C89 C892 H89F 109.5
H89D C892 H89F 109.5
H89E C892 H89F 109.5
C89 C893 H89G 109.5
C89 C893 H89H 109.5
H89G C893 H89H 109.5
C89 C893 H89I 109.5
H89G C893 H89I 109.5
H89H C893 H89I 109.5
C111 C1 C101 121.7(9)
C111 C1 C121 121.2(9)
C101 C1 C121 117.0(9)
C106 C101 C102 118.5(10)
C106 C101 C1 122.4(9)
C102 C101 C1 119.1(10)
C103 C102 C101 120.8(11)
C103 C102 H102 119.6
C101 C102 H102 119.6
C102 C103 C104 119.3(12)
C102 C103 H103 120.3
C104 C103 H103 120.3
C103 C104 C105 120.7(12)
C103 C104 H104 119.6
C105 C104 H104 119.6
C106 C105 C104 118.3(13)
C106 C105 H105 120.9
C104 C105 H105 120.9
C105 C106 C101 122.4(11)
C105 C106 H106 118.8
C101 C106 H106 118.8
C112 C111 C116 116.6(10)
C112 C111 C1 122.8(10)
C116 C111 C1 120.6(10)
C113 C112 C111 124.1(11)
C113 C112 H112 118.0
C111 C112 H112 118.0
C114 C113 C112 116.7(13)
C114 C113 H113 121.7
C112 C113 H113 121.7
C113 C114 C115 124.6(13)
C113 C114 H114 117.7
C115 C114 H114 117.7
C116 C115 C114 115.3(13)
C116 C115 H115 122.4
C114 C115 H115 122.4
C115 C116 C111 122.8(12)
C115 C116 H116 118.6
C111 C116 H116 118.6
C126 C121 C122 119.6(10)
C126 C121 C1 120.1(9)
C122 C121 C1 120.2(9)
C123 C122 C121 119.5(10)
C123 C122 H122 120.2
C121 C122 H122 120.2
C124 C123 C122 122.6(10)
C124 C123 H123 118.7
C122 C123 H123 118.7
C123 C124 C125 117.6(11)
C123 C124 H124 121.2
C125 C124 H124 121.2
C126 C125 C124 121.0(12)
C126 C125 H125 119.5
C124 C125 H125 119.5
C125 C126 C121 119.6(10)
C125 C126 H126 120.2
C121 C126 H126 120.2
C221 C2 C211 120.0(9)
C221 C2 C201 119.3(10)
C211 C2 C201 120.6(9)
C206 C201 C202 118.4(10)
C206 C201 C2 122.3(10)
C202 C201 C2 119.3(10)
C203 C202 C201 116.1(11)
C203 C202 H202 122.0
C201 C202 H202 122.0
C202 C203 C204 123.4(11)
C202 C203 H203 118.3
C204 C203 H203 118.3
C205 C204 C203 120.0(11)
C205 C204 H204 120.0
C203 C204 H204 120.0
C206 C205 C204 119.3(11)
C206 C205 H205 120.4
C204 C205 H205 120.4
C205 C206 C201 122.8(11)
C205 C206 H206 118.6
C201 C206 H206 118.6
C212 C211 C216 116.2(10)
C212 C211 C2 124.6(10)
C216 C211 C2 119.2(10)
C211 C212 C213 124.7(12)
C211 C212 H212 117.7
C213 C212 H212 117.7
C212 C213 C214 113.9(12)
C212 C213 H213 123.0
C214 C213 H213 123.0
C215 C214 C213 124.9(12)
C215 C214 H214 117.5
C213 C214 H214 117.5
C216 C215 C214 116.8(13)
C216 C215 H215 121.6
C214 C215 H215 121.6
C215 C216 C211 123.4(12)
C215 C216 H216 118.3
C211 C216 H216 118.3
C226 C221 C222 119.2(10)
C226 C221 C2 120.5(10)
C222 C221 C2 120.3(9)
C223 C222 C221 122.2(10)
C223 C222 H222 118.9
C221 C222 H222 118.9
C222 C223 C224 118.3(12)
C222 C223 H223 120.8
C224 C223 H223 120.8
C223 C224 C225 121.9(11)
C223 C224 H224 119.0
C225 C224 H224 119.0
C226 C225 C224 117.8(10)
C226 C225 H225 121.1
C224 C225 H225 121.1
C221 C226 C225 120.5(11)
C221 C226 H226 119.8
C225 C226 H226 119.8

loop_
_geom_bond_atom_site_label_1
_geom_bond_atom_site_label_2
_geom_bond_site_symmetry_2
_geom_bond_distance
_geom_bond_publ_flag
B1 C11 . 1.626(16) ?
B1 C31 . 1.653(16) ?
B1 C41 . 1.665(16) ?
B1 C21 . 1.687(15) ?
C11 C16 . 1.368(14) ?
C11 C12 . 1.377(13) ?
C12 F12 . 1.348(11) ?
C12 C13 . 1.379(14) ?
C13 C14 . 1.356(14) ?
C13 F13 . 1.399(10) ?
C14 C15 . 1.362(13) ?
C14 Si1 . 1.880(11) ?
C15 F15 . 1.380(11) ?
C15 C16 . 1.381(14) ?
C16 F16 . 1.411(10) ?
Si1 C18 . 1.819(11) ?
Si1 C17 . 1.877(12) ?
Si1 C19 . 1.888(14) ?
C17 H17A . 0.9800 ?
C17 H17B . 0.9800 ?
C17 H17C . 0.9800 ?
C18 H18A . 0.9800 ?
C18 H18B . 0.9800 ?
C18 H18C . 0.9800 ?
C19 C193 . 1.506(16) ?
C19 C192 . 1.516(17) ?
C19 C191 . 1.575(17) ?
C191 H19A . 0.9800 ?
C191 H19B . 0.9800 ?
C191 H19C . 0.9800 ?
C192 H19D . 0.9800 ?
C192 H19E . 0.9800 ?
C192 H19F . 0.9800 ?
C193 H19G . 0.9800 ?
C193 H19H . 0.9800 ?
C193 H19I . 0.9800 ?
C21 C26 . 1.388(13) ?
C21 C22 . 1.424(13) ?
C22 C23 . 1.369(14) ?
C22 F22 . 1.372(10) ?
C23 F23 . 1.323(11) ?
C23 C24 . 1.425(14) ?
C24 C25 . 1.378(14) ?
C24 Si2 . 1.898(12) ?
C25 F25 . 1.364(10) ?
C25 C26 . 1.382(13) ?
C26 F26 . 1.365(11) ?
Si2 C27 . 1.877(11) ?
Si2 C28 . 1.881(10) ?
Si2 C29 . 1.902(13) ?
C27 H27A . 0.9800 ?
C27 H27B . 0.9800 ?
C27 H27C . 0.9800 ?
C28 H28A . 0.9800 ?
C28 H28B . 0.9800 ?
C28 H28C . 0.9800 ?
C29 C292 . 1.540(17) ?
C29 C291 . 1.541(17) ?
C29 C293 . 1.583(17) ?
C291 H29A . 0.9800 ?
C291 H29B . 0.9800 ?
C291 H29C . 0.9800 ?
C292 H29D . 0.9800 ?
C292 H29E . 0.9800 ?
C292 H29F . 0.9800 ?
C293 H29G . 0.9800 ?
C293 H29H . 0.9800 ?
C293 H29I . 0.9800 ?
C31 C32 . 1.381(13) ?
C31 C36 . 1.391(13) ?
C32 F32 . 1.342(10) ?
C32 C33 . 1.408(14) ?
C33 F33 . 1.366(11) ?
C33 C34 . 1.391(14) ?
C34 C35 . 1.361(13) ?
C34 Si3 . 1.913(11) ?
C35 F35 . 1.362(10) ?
C35 C36 . 1.368(13) ?
C36 F36 . 1.370(10) ?
Si3 C37 . 1.887(12) ?
Si3 C39 . 1.900(13) ?
Si3 C38 . 1.910(12) ?
C37 H37A . 0.9800 ?
C37 H37B . 0.9800 ?
C37 H37C . 0.9800 ?
C38 H38A . 0.9800 ?
C38 H38B . 0.9800 ?
C38 H38C . 0.9800 ?
C39 C393 . 1.498(17) ?
C39 C392 . 1.591(19) ?
C39 C391 . 1.603(19) ?
C391 H39A . 0.9800 ?
C391 H39B . 0.9800 ?
C391 H39C . 0.9800 ?
C392 H39D . 0.9800 ?
C392 H39E . 0.9800 ?
C392 H39F . 0.9800 ?
C393 H39G . 0.9800 ?
C393 H39H . 0.9800 ?
C393 H39I . 0.9800 ?
C41 C46 . 1.379(13) ?
C41 C42 . 1.381(13) ?
C42 C43 . 1.384(14) ?
C42 F42 . 1.391(11) ?
C43 F43 . 1.371(11) ?
C43 C44 . 1.375(14) ?
C44 C45 . 1.314(13) ?
C44 Si4 . 1.918(11) ?
C45 F45 . 1.356(10) ?
C45 C46 . 1.414(14) ?
C46 F46 . 1.349(10) ?
Si4 C48 . 1.832(13) ?
Si4 C47 . 1.881(12) ?
Si4 C49 . 1.878(16) ?
C47 H47A . 0.9800 ?
C47 H47B . 0.9800 ?
C47 H47C . 0.9800 ?
C48 H48A . 0.9800 ?
C48 H48B . 0.9800 ?
C48 H48C . 0.9800 ?
C49 C491 . 1.53(2) ?
C49 C492 . 1.53(2) ?
C49 C493 . 1.63(2) ?
C491 H49A . 0.9800 ?
C491 H49B . 0.9800 ?
C491 H49C . 0.9800 ?
C492 H49D . 0.9800 ?
C492 H49E . 0.9800 ?
C492 H49F . 0.9800 ?
C493 H49G . 0.9800 ?
C493 H49H . 0.9800 ?
C493 H49I . 0.9800 ?
B2 C51 . 1.631(16) ?
B2 C71 . 1.651(16) ?
B2 C81 . 1.661(15) ?
B2 C61 . 1.676(16) ?
C51 C52 . 1.368(14) ?
C51 C56 . 1.398(14) ?
C52 F52 . 1.354(11) ?
C52 C53 . 1.419(15) ?
C53 C54 . 1.333(14) ?
C53 F53 . 1.338(11) ?
C54 C55 . 1.414(15) ?
C54 Si5 . 1.917(12) ?
C55 F55 . 1.325(12) ?
C55 C56 . 1.416(15) ?
C56 F56 . 1.347(12) ?
Si5 C59 . 1.836(14) ?
Si5 C58 . 1.872(13) ?
Si5 C57 . 1.903(12) ?
C57 H57A . 0.9800 ?
C57 H57B . 0.9800 ?
C57 H57C . 0.9800 ?
C58 H58A . 0.9800 ?
C58 H58B . 0.9800 ?
C58 H58C . 0.9800 ?
C59 C592 . 1.507(17) ?
C59 C593 . 1.513(18) ?
C59 C591 . 1.523(18) ?
C591 H59A . 0.9800 ?
C591 H59B . 0.9800 ?
C591 H59C . 0.9800 ?
C592 H59D . 0.9800 ?
C592 H59E . 0.9800 ?
C592 H59F . 0.9800 ?
C593 H59G . 0.9800 ?
C593 H59H . 0.9800 ?
C593 H59I . 0.9800 ?
C61 C62 . 1.370(14) ?
C61 C66 . 1.399(13) ?
C62 F62 . 1.371(11) ?
C62 C63 . 1.373(15) ?
C63 F63 . 1.368(11) ?
C63 C64 . 1.370(15) ?
C64 C65 . 1.393(14) ?
C64 Si6 . 1.884(12) ?
C65 C66 . 1.385(14) ?
C65 F65 . 1.397(10) ?
C66 F66 . 1.346(11) ?
Si6 C68 . 1.827(11) ?
Si6 C67 . 1.869(12) ?
Si6 C69 . 1.896(16) ?
C67 H67A . 0.9800 ?
C67 H67B . 0.9800 ?
C67 H67C . 0.9800 ?
C68 H68A . 0.9800 ?
C68 H68B . 0.9800 ?
C68 H68C . 0.9800 ?
C69 C691 . 1.49(2) ?
C69 C693 . 1.56(2) ?
C69 C692 . 1.65(2) ?
C691 H69A . 0.9800 ?
C691 H69B . 0.9800 ?
C691 H69C . 0.9800 ?
C692 H69D . 0.9800 ?
C692 H69E . 0.9800 ?
C692 H69F . 0.9800 ?
C693 H69G . 0.9800 ?
C693 H69H . 0.9800 ?
C693 H69I . 0.9800 ?
C71 C72 . 1.390(14) ?
C71 C76 . 1.398(14) ?
C72 C73 . 1.367(15) ?
C72 F72 . 1.380(11) ?
C73 F73 . 1.335(11) ?
C73 C74 . 1.350(15) ?
C74 C75 . 1.379(15) ?
C74 Si7 . 1.915(12) ?
C75 F75 . 1.355(11) ?
C75 C76 . 1.412(15) ?
C76 F76 . 1.378(11) ?
Si7 C77 . 1.891(12) ?
Si7 C79 . 1.89(2) ?
Si7 C78 . 1.918(15) ?
C77 H77A . 0.9800 ?
C77 H77B . 0.9800 ?
C77 H77C . 0.9800 ?
C78 H78A . 0.9800 ?
C78 H78B . 0.9800 ?
C78 H78C . 0.9800 ?
C79 C793 . 1.36(2) ?
C79 C791 . 1.50(2) ?
C79 C792 . 1.53(3) ?
C791 H79A . 0.9800 ?
C791 H79B . 0.9800 ?
C791 H79C . 0.9800 ?
C792 H79D . 0.9800 ?
C792 H79E . 0.9800 ?
C792 H79F . 0.9800 ?
C793 H79G . 0.9800 ?
C793 H79H . 0.9800 ?
C793 H79I . 0.9800 ?
C81 C86 . 1.374(13) ?
C81 C82 . 1.413(14) ?
C82 C83 . 1.368(14) ?
C82 F82 . 1.375(11) ?
C83 C84 . 1.350(14) ?
C83 F83 . 1.395(11) ?
C84 C85 . 1.374(14) ?
C84 Si8 . 1.895(10) ?
C85 F85 . 1.372(11) ?
C85 C86 . 1.387(14) ?
C86 F86 . 1.379(12) ?
Si8 C88 . 1.874(12) ?
Si8 C89 . 1.889(12) ?
Si8 C87 . 1.902(13) ?
C87 H87A . 0.9800 ?
C87 H87B . 0.9800 ?
C87 H87C . 0.9800 ?
C88 H88A . 0.9800 ?
C88 H88B . 0.9800 ?
C88 H88C . 0.9800 ?
C89 C893 . 1.523(17) ?
C89 C891 . 1.548(16) ?
C89 C892 . 1.602(16) ?
C891 H89A . 0.9800 ?
C891 H89B . 0.9800 ?
C891 H89C . 0.9800 ?
C892 H89D . 0.9800 ?
C892 H89E . 0.9800 ?
C892 H89F . 0.9800 ?
C893 H89G . 0.9800 ?
C893 H89H . 0.9800 ?
C893 H89I . 0.9800 ?
C1 C111 . 1.421(13) ?
C1 C101 . 1.435(13) ?
C1 C121 . 1.485(14) ?
C101 C106 . 1.385(14) ?
C101 C102 . 1.430(13) ?
C102 C103 . 1.378(14) ?
C102 H102 . 0.9500 ?
C103 C104 . 1.405(17) ?
C103 H103 . 0.9500 ?
C104 C105 . 1.425(16) ?
C104 H104 . 0.9500 ?
C105 C106 . 1.379(15) ?
C105 H105 . 0.9500 ?
C106 H106 . 0.9500 ?
C111 C112 . 1.382(13) ?
C111 C116 . 1.420(15) ?
C112 C113 . 1.378(15) ?
C112 H112 . 0.9500 ?
C113 C114 . 1.348(18) ?
C113 H113 . 0.9500 ?
C114 C115 . 1.438(18) ?
C114 H114 . 0.9500 ?
C115 C116 . 1.372(15) ?
C115 H115 . 0.9500 ?
C116 H116 . 0.9500 ?
C121 C126 . 1.388(13) ?
C121 C122 . 1.411(13) ?
C122 C123 . 1.383(14) ?
C122 H122 . 0.9500 ?
C123 C124 . 1.350(15) ?
C123 H123 . 0.9500 ?
C124 C125 . 1.442(15) ?
C124 H124 . 0.9500 ?
C125 C126 . 1.377(14) ?
C125 H125 . 0.9500 ?
C126 H126 . 0.9500 ?
C2 C221 . 1.393(14) ?
C2 C211 . 1.429(14) ?
C2 C201 . 1.481(14) ?
C201 C206 . 1.378(13) ?
C201 C202 . 1.466(14) ?
C202 C203 . 1.372(14) ?
C202 H202 . 0.9500 ?
C203 C204 . 1.375(16) ?
C203 H203 . 0.9500 ?
C204 C205 . 1.371(15) ?
C204 H204 . 0.9500 ?
C205 C206 . 1.362(14) ?
C205 H205 . 0.9500 ?
C206 H206 . 0.9500 ?
C211 C212 . 1.369(14) ?
C211 C216 . 1.410(14) ?
C212 C213 . 1.399(15) ?
C212 H212 . 0.9500 ?
C213 C214 . 1.406(18) ?
C213 H213 . 0.9500 ?
C214 C215 . 1.372(18) ?
C214 H214 . 0.9500 ?
C215 C216 . 1.359(15) ?
C215 H215 . 0.9500 ?
C216 H216 . 0.9500 ?
C221 C226 . 1.369(13) ?
C221 C222 . 1.394(13) ?
C222 C223 . 1.353(14) ?
C222 H222 . 0.9500 ?
C223 C224 . 1.369(15) ?
C223 H223 . 0.9500 ?
C224 C225 . 1.407(15) ?
C224 H224 . 0.9500 ?
C225 C226 . 1.394(14) ?
C225 H225 . 0.9500 ?
C226 H226 . 0.9500 ?

loop_
_geom_torsion_atom_site_label_1
_geom_torsion_atom_site_label_2
_geom_torsion_atom_site_label_3
_geom_torsion_atom_site_label_4
_geom_torsion
C31 B1 C11 C16 -57.3(14)
C41 B1 C11 C16 -174.4(9)
C21 B1 C11 C16 65.1(13)
C31 B1 C11 C12 135.4(11)
C41 B1 C11 C12 18.3(15)
C21 B1 C11 C12 -102.3(12)
C16 C11 C12 F12 179.1(9)
B1 C11 C12 F12 -12.5(16)
C16 C11 C12 C13 -0.3(15)
B1 C11 C12 C13 168.1(10)
F12 C12 C13 C14 -178.0(10)
C11 C12 C13 C14 1.4(19)
F12 C12 C13 F13 1.3(14)
C11 C12 C13 F13 -179.3(9)
C12 C13 C14 C15 -0.8(17)
F13 C13 C14 C15 180.0(9)
C12 C13 C14 Si1 -172.5(9)
F13 C13 C14 Si1 8.2(15)
C13 C14 C15 F15 -179.8(9)
Si1 C14 C15 F15 -7.9(15)
C13 C14 C15 C16 -0.8(16)
Si1 C14 C15 C16 171.1(9)
C12 C11 C16 C15 -1.2(16)
B1 C11 C16 C15 -170.6(10)
C12 C11 C16 F16 178.3(9)
B1 C11 C16 F16 8.9(15)
C14 C15 C16 C11 2.0(19)
F15 C15 C16 C11 -179.0(10)
C14 C15 C16 F16 -177.5(10)
F15 C15 C16 F16 1.5(14)
C13 C14 Si1 C18 -28.7(12)
C15 C14 Si1 C18 160.7(10)
C13 C14 Si1 C17 -146.7(10)
C15 C14 Si1 C17 42.8(11)
C13 C14 Si1 C19 90.9(11)
C15 C14 Si1 C19 -79.7(11)
C18 Si1 C19 C193 -177.5(10)
C17 Si1 C19 C193 -59.2(11)
C14 Si1 C19 C193 60.5(11)
C18 Si1 C19 C192 65.2(11)
C17 Si1 C19 C192 -176.6(9)
C14 Si1 C19 C192 -56.9(10)
C18 Si1 C19 C191 -52.8(10)
C17 Si1 C19 C191 65.5(10)
C14 Si1 C19 C191 -174.8(9)
C11 B1 C21 C26 -102.9(12)
C31 B1 C21 C26 21.8(15)
C41 B1 C21 C26 134.4(11)
C11 B1 C21 C22 64.1(12)
C31 B1 C21 C22 -171.2(9)
C41 B1 C21 C22 -58.6(13)
C26 C21 C22 C23 -0.4(15)
B1 C21 C22 C23 -169.4(11)
C26 C21 C22 F22 178.4(8)
B1 C21 C22 F22 9.4(14)
F22 C22 C23 F23 0.5(15)
C21 C22 C23 F23 179.3(9)
F22 C22 C23 C24 -177.0(9)
C21 C22 C23 C24 1.8(17)
F23 C23 C24 C25 179.7(10)
C22 C23 C24 C25 -2.8(16)
F23 C23 C24 Si2 -3.7(15)
C22 C23 C24 Si2 173.8(8)
C23 C24 C25 F25 -179.6(9)
Si2 C24 C25 F25 3.9(15)
C23 C24 C25 C26 2.9(16)
Si2 C24 C25 C26 -173.7(8)
F25 C25 C26 F26 1.1(14)
C24 C25 C26 F26 178.7(9)
F25 C25 C26 C21 -179.4(9)
C24 C25 C26 C21 -1.7(17)
C22 C21 C26 F26 179.8(8)
B1 C21 C26 F26 -12.3(16)
C22 C21 C26 C25 0.3(15)
B1 C21 C26 C25 168.2(10)
C25 C24 Si2 C27 -144.8(10)
C23 C24 Si2 C27 38.9(11)
C25 C24 Si2 C28 -24.1(11)
C23 C24 Si2 C28 159.6(9)
C25 C24 Si2 C29 92.7(11)
C23 C24 Si2 C29 -83.7(10)
C27 Si2 C29 C292 -178.8(9)
C28 Si2 C29 C292 59.5(11)
C24 Si2 C29 C292 -58.4(11)
C27 Si2 C29 C291 61.6(11)
C28 Si2 C29 C291 -60.1(11)
C24 Si2 C29 C291 -178.0(9)
C27 Si2 C29 C293 -56.8(11)
C28 Si2 C29 C293 -178.5(9)
C24 Si2 C29 C293 63.6(11)
C11 B1 C31 C32 173.7(9)
C41 B1 C31 C32 -61.9(12)
C21 B1 C31 C32 57.0(13)
C11 B1 C31 C36 -18.2(15)
C41 B1 C31 C36 106.2(11)
C21 B1 C31 C36 -135.0(10)
C36 C31 C32 F32 -178.0(9)
B1 C31 C32 F32 -8.5(15)
C36 C31 C32 C33 -0.4(15)
B1 C31 C32 C33 169.1(10)
F32 C32 C33 F33 -1.9(14)
C31 C32 C33 F33 -179.6(9)
F32 C32 C33 C34 177.9(9)
C31 C32 C33 C34 0.3(17)
F33 C33 C34 C35 177.9(9)
C32 C33 C34 C35 -1.9(16)
F33 C33 C34 Si3 11.5(14)
C32 C33 C34 Si3 -168.3(8)
C33 C34 C35 F35 179.9(9)
Si3 C34 C35 F35 -13.9(14)
C33 C34 C35 C36 4.0(16)
Si3 C34 C35 C36 170.1(8)
C34 C35 C36 F36 -179.8(9)
F35 C35 C36 F36 4.1(13)
C34 C35 C36 C31 -4.5(17)
F35 C35 C36 C31 179.3(9)
C32 C31 C36 F36 177.5(9)
B1 C31 C36 F36 8.8(15)
C32 C31 C36 C35 2.4(15)
B1 C31 C36 C35 -166.3(10)
C35 C34 Si3 C37 153.0(10)
C33 C34 Si3 C37 -41.8(11)
C35 C34 Si3 C39 -83.3(10)
C33 C34 Si3 C39 81.8(10)
C35 C34 Si3 C38 39.8(11)
C33 C34 Si3 C38 -155.1(9)
C37 Si3 C39 C393 -62.7(13)
C38 Si3 C39 C393 52.6(13)
C34 Si3 C39 C393 174.5(11)
C37 Si3 C39 C392 57.8(12)
C38 Si3 C39 C392 173.1(10)
C34 Si3 C39 C392 -65.0(11)
C37 Si3 C39 C391 178.0(11)
C38 Si3 C39 C391 -66.7(13)
C34 Si3 C39 C391 55.2(13)
C11 B1 C41 C46 -131.5(11)
C31 B1 C41 C46 103.2(12)
C21 B1 C41 C46 -16.3(16)
C11 B1 C41 C42 58.2(13)
C31 B1 C41 C42 -67.1(12)
C21 B1 C41 C42 173.5(9)
C46 C41 C42 C43 0.6(16)
B1 C41 C42 C43 172.6(10)
C46 C41 C42 F42 -177.5(8)
B1 C41 C42 F42 -5.5(14)
C41 C42 C43 F43 179.6(10)
F42 C42 C43 F43 -2.2(14)
C41 C42 C43 C44 -0.7(18)
F42 C42 C43 C44 177.4(10)
F43 C43 C44 C45 -177.8(10)
C42 C43 C44 C45 2.7(17)
F43 C43 C44 Si4 6.1(16)
C42 C43 C44 Si4 -173.5(9)
C43 C44 C45 F45 -178.4(10)
Si4 C44 C45 F45 -2.5(17)
C43 C44 C45 C46 -4.7(18)
Si4 C44 C45 C46 171.3(8)
C42 C41 C46 F46 178.4(9)
B1 C41 C46 F46 7.6(16)
C42 C41 C46 C45 -2.5(14)
B1 C41 C46 C45 -173.2(10)
C44 C45 C46 F46 -175.9(10)
F45 C45 C46 F46 -1.7(13)
C44 C45 C46 C41 4.9(18)
F45 C45 C46 C41 179.1(9)
C45 C44 Si4 C48 148.5(11)
C43 C44 Si4 C48 -35.8(12)
C45 C44 Si4 C47 29.0(13)
C43 C44 Si4 C47 -155.2(10)
C45 C44 Si4 C49 -91.4(12)
C43 C44 Si4 C49 84.3(11)
C48 Si4 C49 C491 -176.3(12)
C47 Si4 C49 C491 -54.5(14)
C44 Si4 C49 C491 64.8(14)
C48 Si4 C49 C492 56.5(14)
C47 Si4 C49 C492 178.3(12)
C44 Si4 C49 C492 -62.4(13)
C48 Si4 C49 C493 -60.9(13)
C47 Si4 C49 C493 60.9(13)
C44 Si4 C49 C493 -179.8(10)
C71 B2 C51 C52 -12.4(17)
C81 B2 C51 C52 108.7(13)
C61 B2 C51 C52 -130.0(12)
C71 B2 C51 C56 170.0(10)
C81 B2 C51 C56 -68.9(13)
C61 B2 C51 C56 52.4(13)
C56 C51 C52 F52 179.0(9)
B2 C51 C52 F52 1.3(18)
C56 C51 C52 C53 3.1(16)
B2 C51 C52 C53 -174.5(11)
F52 C52 C53 C54 178.3(10)
C51 C52 C53 C54 -5.7(19)
F52 C52 C53 F53 4.7(15)
C51 C52 C53 F53 -179.3(10)
F53 C53 C54 C55 178.8(10)
C52 C53 C54 C55 5.8(18)
F53 C53 C54 Si5 -5.3(17)
C52 C53 C54 Si5 -178.3(9)
C53 C54 C55 F55 -177.9(10)
Si5 C54 C55 F55 6.2(16)
C53 C54 C55 C56 -4.1(17)
Si5 C54 C55 C56 180.0(8)
C52 C51 C56 F56 -177.8(9)
B2 C51 C56 F56 0.2(15)
C52 C51 C56 C55 -1.6(16)
B2 C51 C56 C55 176.3(10)
F55 C55 C56 F56 -7.3(15)
C54 C55 C56 F56 178.7(10)
F55 C55 C56 C51 176.3(10)
C54 C55 C56 C51 2.3(18)
C53 C54 Si5 C59 83.2(11)
C55 C54 Si5 C59 -101.2(11)
C53 C54 Si5 C58 -36.6(12)
C55 C54 Si5 C58 139.0(10)
C53 C54 Si5 C57 -155.7(10)
C55 C54 Si5 C57 19.9(11)
C58 Si5 C59 C592 52.3(12)
C57 Si5 C59 C592 172.7(10)
C54 Si5 C59 C592 -67.4(12)
C58 Si5 C59 C593 175.3(10)
C57 Si5 C59 C593 -64.3(11)
C54 Si5 C59 C593 55.6(11)
C58 Si5 C59 C591 -67.3(13)
C57 Si5 C59 C591 53.2(13)
C54 Si5 C59 C591 173.1(11)
C51 B2 C61 C62 -170.1(10)
C71 B2 C61 C62 63.7(12)
C81 B2 C61 C62 -53.9(14)
C51 B2 C61 C66 19.1(15)
C71 B2 C61 C66 -107.1(11)
C81 B2 C61 C66 135.2(11)
C66 C61 C62 F62 176.3(9)
B2 C61 C62 F62 4.6(15)
C66 C61 C62 C63 1.2(16)
B2 C61 C62 C63 -170.5(11)
C61 C62 C63 F63 178.5(10)
F62 C62 C63 F63 3.3(15)
C61 C62 C63 C64 -2.9(19)
F62 C62 C63 C64 -178.1(10)
F63 C63 C64 C65 -178.2(10)
C62 C63 C64 C65 3.3(17)
F63 C63 C64 Si6 0.5(16)
C62 C63 C64 Si6 -178.0(9)
C63 C64 C65 C66 -2.6(17)
Si6 C64 C65 C66 178.7(9)
C63 C64 C65 F65 176.6(10)
Si6 C64 C65 F65 -2.1(16)
C64 C65 C66 F66 179.3(11)
F65 C65 C66 F66 0.1(15)
C64 C65 C66 C61 1.3(19)
F65 C65 C66 C61 -177.9(9)
C62 C61 C66 F66 -178.3(9)
B2 C61 C66 F66 -6.7(16)
C62 C61 C66 C65 -0.4(15)
B2 C61 C66 C65 171.2(10)
C63 C64 Si6 C68 159.4(10)
C65 C64 Si6 C68 -22.1(12)
C63 C64 Si6 C67 41.0(12)
C65 C64 Si6 C67 -140.5(10)
C63 C64 Si6 C69 -79.1(12)
C65 C64 Si6 C69 99.4(12)
C68 Si6 C69 C691 62.1(18)
C67 Si6 C69 C691 -180.0(15)
C64 Si6 C69 C691 -60.1(18)
C68 Si6 C69 C693 179.0(13)
C67 Si6 C69 C693 -63.1(16)
C64 Si6 C69 C693 56.8(15)
C68 Si6 C69 C692 -55.2(14)
C67 Si6 C69 C692 62.7(14)
C64 Si6 C69 C692 -177.4(12)
C51 B2 C71 C72 134.8(12)
C81 B2 C71 C72 18.7(17)
C61 B2 C71 C72 -99.2(13)
C51 B2 C71 C76 -57.1(14)
C81 B2 C71 C76 -173.2(9)
C61 B2 C71 C76 68.9(12)
C76 C71 C72 C73 0.5(17)
B2 C71 C72 C73 169.4(11)
C76 C71 C72 F72 -178.7(9)
B2 C71 C72 F72 -9.8(18)
F72 C72 C73 F73 -1.2(15)
C71 C72 C73 F73 179.6(10)
F72 C72 C73 C74 178.0(10)
C71 C72 C73 C74 -1.2(19)
F73 C73 C74 C75 179.9(10)
C72 C73 C74 C75 0.7(18)
F73 C73 C74 Si7 4.5(17)
C72 C73 C74 Si7 -174.7(9)
C73 C74 C75 F75 -179.5(11)
Si7 C74 C75 F75 -3.8(16)
C73 C74 C75 C76 0.3(17)
Si7 C74 C75 C76 175.9(9)
C72 C71 C76 F76 177.2(9)
B2 C71 C76 F76 6.8(15)
C72 C71 C76 C75 0.5(16)
B2 C71 C76 C75 -169.9(10)
F75 C75 C76 F76 2.0(14)
C74 C75 C76 F76 -177.7(10)
F75 C75 C76 C71 178.8(10)
C74 C75 C76 C71 -0.9(18)
C73 C74 Si7 C77 -144.3(11)
C75 C74 Si7 C77 40.4(12)
C73 C74 Si7 C79 93.4(13)
C75 C74 Si7 C79 -81.9(12)
C73 C74 Si7 C78 -23.9(13)
C75 C74 Si7 C78 160.8(10)
C77 Si7 C79 C793 -50(2)
C74 Si7 C79 C793 69.8(19)
C78 Si7 C79 C793 -174.3(17)
C77 Si7 C79 C791 -176.2(15)
C74 Si7 C79 C791 -56.3(18)
C78 Si7 C79 C791 59.5(18)
C77 Si7 C79 C792 72.0(19)
C74 Si7 C79 C792 -168.1(17)
C78 Si7 C79 C792 -52.3(19)
C51 B2 C81 C86 108.8(13)
C71 B2 C81 C86 -126.5(12)
C61 B2 C81 C86 -15.6(17)
C51 B2 C81 C82 -67.4(13)
C71 B2 C81 C82 57.3(13)
C61 B2 C81 C82 168.2(10)
C86 C81 C82 C83 3.4(16)
B2 C81 C82 C83 -179.7(10)
C86 C81 C82 F82 -179.5(9)
B2 C81 C82 F82 -2.6(15)
F82 C82 C83 C84 179.6(10)
C81 C82 C83 C84 -3.4(19)
F82 C82 C83 F83 -0.3(15)
C81 C82 C83 F83 176.7(10)
C82 C83 C84 C85 1.7(17)
F83 C83 C84 C85 -178.4(9)
C82 C83 C84 Si8 -180.0(9)
F83 C83 C84 Si8 -0.1(15)
C83 C84 C85 F85 179.8(9)
Si8 C84 C85 F85 1.5(15)
C83 C84 C85 C86 -0.6(16)
Si8 C84 C85 C86 -178.9(8)
C82 C81 C86 F86 175.7(9)
B2 C81 C86 F86 -0.8(18)
C82 C81 C86 C85 -2.4(16)
B2 C81 C86 C85 -178.8(11)
F85 C85 C86 C81 -179.3(10)
C84 C85 C86 C81 1.2(18)
F85 C85 C86 F86 2.6(14)
C84 C85 C86 F86 -176.9(10)
C83 C84 Si8 C88 28.2(12)
C85 C84 Si8 C88 -153.7(10)
C83 C84 Si8 C89 -91.7(11)
C85 C84 Si8 C89 86.4(11)
C83 C84 Si8 C87 145.8(10)
C85 C84 Si8 C87 -36.1(11)
C88 Si8 C89 C893 -70.1(10)
C84 Si8 C89 C893 49.9(10)
C87 Si8 C89 C893 169.4(9)
C88 Si8 C89 C891 52.5(12)
C84 Si8 C89 C891 172.5(10)
C87 Si8 C89 C891 -68.0(11)
C88 Si8 C89 C892 168.0(9)
C84 Si8 C89 C892 -72.0(10)
C87 Si8 C89 C892 47.6(10)
C111 C1 C101 C106 147.2(11)
C121 C1 C101 C106 -29.5(15)
C111 C1 C101 C102 -33.3(16)
C121 C1 C101 C102 150.0(10)
C106 C101 C102 C103 -0.7(17)
C1 C101 C102 C103 179.9(11)
C101 C102 C103 C104 0.3(18)
C102 C103 C104 C105 1(2)
C103 C104 C105 C106 -1(2)
C104 C105 C106 C101 0.6(19)
C102 C101 C106 C105 0.2(17)
C1 C101 C106 C105 179.6(11)
C101 C1 C111 C112 -27.1(17)
C121 C1 C111 C112 149.5(11)
C101 C1 C111 C116 151.8(10)
C121 C1 C111 C116 -31.7(16)
C116 C111 C112 C113 -0.1(18)
C1 C111 C112 C113 178.8(11)
C111 C112 C113 C114 0(2)
C112 C113 C114 C115 -1(2)
C113 C114 C115 C116 1.5(19)
C114 C115 C116 C111 -1.7(17)
C112 C111 C116 C115 1.1(17)
C1 C111 C116 C115 -177.8(11)
C111 C1 C121 C126 143.0(11)
C101 C1 C121 C126 -40.3(15)
C111 C1 C121 C122 -33.3(16)
C101 C1 C121 C122 143.4(11)
C126 C121 C122 C123 1.6(17)
C1 C121 C122 C123 177.8(11)
C121 C122 C123 C124 0.2(19)
C122 C123 C124 C125 -3(2)
C123 C124 C125 C126 4(2)
C124 C125 C126 C121 -2(2)
C122 C121 C126 C125 -0.5(18)
C1 C121 C126 C125 -176.8(11)
C221 C2 C201 C206 -27.3(16)
C211 C2 C201 C206 149.0(11)
C221 C2 C201 C202 151.4(10)
C211 C2 C201 C202 -32.3(15)
C206 C201 C202 C203 2.4(15)
C2 C201 C202 C203 -176.3(10)
C201 C202 C203 C204 -3.5(18)
C202 C203 C204 C205 1(2)
C203 C204 C205 C206 1.8(19)
C204 C205 C206 C201 -2.8(18)
C202 C201 C206 C205 0.6(16)
C2 C201 C206 C205 179.3(10)
C221 C2 C211 C212 151.2(11)
C201 C2 C211 C212 -25.1(17)
C221 C2 C211 C216 -30.4(16)
C201 C2 C211 C216 153.4(10)
C216 C211 C212 C213 2.6(17)
C2 C211 C212 C213 -178.9(10)
C211 C212 C213 C214 -4.2(18)
C212 C213 C214 C215 3.0(19)
C213 C214 C215 C216 0(2)
C214 C215 C216 C211 -1.5(19)
C212 C211 C216 C215 0.5(17)
C2 C211 C216 C215 -178.1(11)
C211 C2 C221 C226 -36.5(17)
C201 C2 C221 C226 139.7(11)
C211 C2 C221 C222 144.3(11)
C201 C2 C221 C222 -39.4(16)
C226 C221 C222 C223 3.4(18)
C2 C221 C222 C223 -177.5(12)
C221 C222 C223 C224 -2.7(19)
C222 C223 C224 C225 0(2)
C223 C224 C225 C226 1(2)
C222 C221 C226 C225 -1.6(18)
C2 C221 C226 C225 179.2(11)
C224 C225 C226 C221 -0.7(18)

loop_
_cod_related_entry_id
_cod_related_entry_database
_cod_related_entry_code
1 ChemSpider 30654713
